data_7024699
loop_
_publ_author_name
'Grunova, Ekaterina'
'Kirillov, Evgueni'
'Roisnel, Thierry'
'Carpentier, Jean-Fran\,cois'

_publ_section_title
;
 Group 3 metal complexes supported by tridentate pyridine- and
 thiophene-linked bis(naphtholate) ligands: synthesis, structure, and use
 in stereoselective ring-opening polymerization of racemic lactide and
 beta-butyrolactone.
;
_journal_issue 29
_journal_name_full 'Dalton transactions (Cambridge, England : 2003)'
_journal_page_first 6739
_journal_page_last 6752
_journal_paper_doi 10.1039/b920283h
_journal_volume 39
_journal_year 2010
_chemical_compound_source 'synthesis as described'
_chemical_formula_moiety 'C126 H94 La2 N2 O9 Si4, 4(C6 H6)'
_chemical_formula_sum 'C150 H118 La2 N2 O9 Si4'
_chemical_formula_weight 2482.64
_chemical_name_systematic
;
?
;
_space_group_IT_number 61
_symmetry_cell_setting orthorhombic
_symmetry_Int_Tables_number 61
_symmetry_space_group_name_Hall '-P 2bc 2ac'
_symmetry_space_group_name_H-M 'P c a b'
_atom_sites_solution_hydrogens geom
_atom_sites_solution_primary direct
_atom_sites_solution_secondary difmap
_audit_conform_dict_location ftp://ftp.iucr.org/pub/cif_core.dic
_audit_conform_dict_name cif_core.dic
_audit_conform_dict_version 2.3
_audit_creation_date 2009-11-16T18:34:00-00:00
_audit_creation_method 'WinGX routine CIF_UPDATE'
_cell_angle_alpha 90
_cell_angle_beta 90
_cell_angle_gamma 90
_cell_formula_units_Z 8
_cell_length_a 22.4713(9)
_cell_length_b 29.6425(13)
_cell_length_c 39.1800(14)
_cell_measurement_reflns_used 7641
_cell_measurement_temperature 100(2)
_cell_measurement_theta_max 27.04
_cell_measurement_theta_min 2.31
_cell_measurement_wavelength 0.71073
_cell_volume 26098.0(18)
_computing_cell_refinement 'Bruker SMART, 2006'
_computing_data_collection 'Bruker SMART, 2006'
_computing_data_reduction 'Bruker SAINT, 2006'
_computing_molecular_graphics 'Ortep-3 for Windows (Farrugia, 1997)'
_computing_publication_material 'WinGX publication routines (Farrugia, 1999)'
_computing_structure_refinement 'SHELXL-97 (Sheldrick, 1997)'
_computing_structure_solution 'SIR97 (Altomare et al., 1999)'
_diffrn_ambient_temperature 100(2)
_diffrn_detector 'CCD plate'
_diffrn_measured_fraction_theta_full 0.996
_diffrn_measured_fraction_theta_max 0.996
_diffrn_measurement_device_type 'APEXII, Bruker-AXS'
_diffrn_measurement_method 'CCD rotation images, thin slices'
_diffrn_radiation_monochromator graphite
_diffrn_radiation_probe x-ray
_diffrn_radiation_type MoK\a
_diffrn_radiation_wavelength 0.71073
_diffrn_reflns_av_R_equivalents 0.1008
_diffrn_reflns_av_unetI/netI 0.0896
_diffrn_reflns_limit_h_max 24
_diffrn_reflns_limit_h_min -29
_diffrn_reflns_limit_k_max 38
_diffrn_reflns_limit_k_min -37
_diffrn_reflns_limit_l_max 50
_diffrn_reflns_limit_l_min -27
_diffrn_reflns_number 151425
_diffrn_reflns_theta_full 27.45
_diffrn_reflns_theta_max 27.45
_diffrn_reflns_theta_min 3.41
_exptl_absorpt_coefficient_mu 0.741
_exptl_absorpt_correction_T_max 0.953
_exptl_absorpt_correction_T_min 0.854
_exptl_absorpt_correction_type multi-scan
_exptl_absorpt_process_details
;
[Sheldrick, G.M. (2002). SADABS Bruker AXS Inc., Madison, Wisconsin, USA]
;
_exptl_crystal_colour yellow
_exptl_crystal_density_diffrn 1.264
_exptl_crystal_density_method 'not measured'
_exptl_crystal_description plate
_exptl_crystal_F_000 10192
_exptl_crystal_size_max 0.2
_exptl_crystal_size_mid 0.2
_exptl_crystal_size_min 0.065
_platon_squeeze_details
;
;
_refine_diff_density_max 1.984
_refine_diff_density_min -1.388
_refine_diff_density_rms 0.123
_refine_ls_extinction_method none
_refine_ls_goodness_of_fit_ref 1.032
_refine_ls_hydrogen_treatment constr
_refine_ls_matrix_type full
_refine_ls_number_parameters 1024
_refine_ls_number_reflns 29729
_refine_ls_number_restraints 477
_refine_ls_restrained_S_all 1.035
_refine_ls_R_factor_all 0.1255
_refine_ls_R_factor_gt 0.0828
_refine_ls_shift/su_max 0.004
_refine_ls_shift/su_mean 0
_refine_ls_structure_factor_coef Fsqd
_refine_ls_weighting_details 'calc w=1/[\s^2^(Fo^2^)+(0.0791P)^2^+115.5715P] where P=(Fo^2^+2Fc^2^)/3'
_refine_ls_weighting_scheme calc
_refine_ls_wR_factor_gt 0.1829
_refine_ls_wR_factor_ref 0.2032
_reflns_number_gt 19646
_reflns_number_total 29729
_reflns_threshold_expression >2sigma(I)
_cod_data_source_file b920283h.txt
_cod_data_source_block complex10
_cod_database_code 7024699

loop_
_symmetry_equiv_pos_as_xyz
'x, y, z'
'-x, -y+1/2, z+1/2'
'x+1/2, -y, -z+1/2'
'-x+1/2, y+1/2, -z'
'-x, -y, -z'
'x, y-1/2, -z-1/2'
'-x-1/2, y, z-1/2'
'x-1/2, -y-1/2, z'

loop_
_atom_site_label
_atom_site_type_symbol
_atom_site_fract_x
_atom_site_fract_y
_atom_site_fract_z
_atom_site_U_iso_or_equiv
_atom_site_adp_type
_atom_site_occupancy
_atom_site_symmetry_multiplicity
_atom_site_calc_flag
_atom_site_refinement_flags
La1 La 0.174028(15) 0.066802(12) 0.147916(8) 0.02456(9) Uani 1 1 d .
N1 N 0.2345(2) 0.04137(17) 0.20485(11) 0.0235(10) Uani 1 1 d .
O1 O 0.20273(17) 0.13246(14) 0.17603(10) 0.0283(9) Uani 1 1 d .
O2 O 0.11027(17) 0.02530(14) 0.18438(10) 0.0254(9) Uani 1 1 d .
O3 O 0.0749(2) 0.11419(17) 0.15916(13) 0.0432(12) Uani 1 1 d .
O40 O 0.1491(3) 0.1016(2) 0.08689(15) 0.080(2) Uani 1 1 d .
Si1 Si 0.22775(8) 0.22990(6) 0.16057(5) 0.0360(4) Uani 1 1 d .
Si4 Si 0.00105(7) -0.03040(6) 0.17065(4) 0.0249(4) Uani 1 1 d .
C1 C 0.2962(2) 0.1113(2) 0.20040(13) 0.0262(13) Uani 1 1 d D
C2 C 0.2594(2) 0.14208(18) 0.18371(12) 0.0263(13) Uani 1 1 d D
C3 C 0.2829(2) 0.1843(2) 0.17213(14) 0.0284(14) Uani 1 1 d D
C4 C 0.3425(2) 0.1937(2) 0.17738(15) 0.0315(14) Uani 1 1 d D
H4 H 0.3576 0.2223 0.1706 0.038 Uiso 1 1 calc R
C5 C 0.4428(3) 0.1718(3) 0.19675(19) 0.0425(17) Uani 1 1 d D
H5 H 0.4584 0.1996 0.1886 0.051 Uiso 1 1 calc R
C6 C 0.4799(3) 0.1414(3) 0.2127(2) 0.054(2) Uani 1 1 d D
H6 H 0.5208 0.1485 0.2159 0.064 Uiso 1 1 calc R
C7 C 0.4572(3) 0.1000(2) 0.22415(19) 0.0441(18) Uani 1 1 d D
H7 H 0.4831 0.0789 0.2347 0.053 Uiso 1 1 calc R
C8 C 0.3981(3) 0.0897(2) 0.22030(16) 0.0333(15) Uani 1 1 d D
H8 H 0.3838 0.0614 0.2281 0.04 Uiso 1 1 calc R
C9 C 0.3576(2) 0.1206(2) 0.20475(14) 0.0292(14) Uani 1 1 d D
C10 C 0.3815(2) 0.1622(2) 0.19246(15) 0.0283(14) Uani 1 1 d D
C11 C 0.2688(3) 0.0731(2) 0.22030(14) 0.0259(13) Uani 1 1 d .
C12 C 0.2807(3) 0.0715(2) 0.25528(16) 0.0348(15) Uani 1 1 d .
H12 H 0.3034 0.0946 0.2658 0.042 Uiso 1 1 calc R
C13 C 0.2590(3) 0.0358(2) 0.27438(16) 0.0366(16) Uani 1 1 d .
H13 H 0.2666 0.0342 0.2982 0.044 Uiso 1 1 calc R
C14 C 0.2268(3) 0.0030(2) 0.25870(14) 0.0287(13) Uani 1 1 d .
H14 H 0.2126 -0.0221 0.2715 0.034 Uiso 1 1 calc R
C15 C 0.2143(2) 0.0061(2) 0.22372(14) 0.0238(13) Uani 1 1 d .
C21 C 0.1751(2) -0.0294(2) 0.20838(12) 0.0216(12) Uani 1 1 d D
C22 C 0.1202(2) -0.0164(2) 0.19389(11) 0.0233(12) Uani 1 1 d D
C23 C 0.0748(2) -0.04949(19) 0.18759(13) 0.0234(12) Uani 1 1 d D
C24 C 0.0851(3) -0.0941(2) 0.19672(14) 0.0266(13) Uani 1 1 d D
H24 H 0.0539 -0.1154 0.1942 0.032 Uiso 1 1 calc R
C25 C 0.1514(3) -0.1545(2) 0.21732(15) 0.0323(14) Uani 1 1 d D
H25 H 0.1201 -0.1757 0.2144 0.039 Uiso 1 1 calc R
C26 C 0.2062(3) -0.1690(2) 0.22885(17) 0.0382(16) Uani 1 1 d D
H26 H 0.2128 -0.1999 0.234 0.046 Uiso 1 1 calc R
C27 C 0.2523(3) -0.1372(2) 0.23282(15) 0.0355(16) Uani 1 1 d D
H27 H 0.2905 -0.1471 0.24 0.043 Uiso 1 1 calc R
C28 C 0.2433(3) -0.0921(2) 0.22661(14) 0.0286(14) Uani 1 1 d D
H28 H 0.2752 -0.0715 0.2296 0.034 Uiso 1 1 calc R
C29 C 0.1867(2) -0.0757(2) 0.21571(14) 0.0251(13) Uani 1 1 d D
C30 C 0.1412(3) -0.1087(2) 0.20981(14) 0.0277(13) Uani 1 1 d D
C31 C 0.0613(4) 0.1211(3) 0.1956(2) 0.065(3) Uani 1 1 d .
H31A H 0.0927 0.1395 0.2065 0.078 Uiso 1 1 calc R
H31B H 0.059 0.0917 0.2075 0.078 Uiso 1 1 calc R
C32 C 0.0030(4) 0.1448(3) 0.1973(3) 0.071(3) Uani 1 1 d .
H32A H 0.0013 0.1655 0.2172 0.085 Uiso 1 1 calc R
H32B H -0.0304 0.1231 0.1988 0.085 Uiso 1 1 calc R
C33 C 0.0017(4) 0.1705(4) 0.1640(3) 0.081(3) Uani 1 1 d .
H33A H -0.0385 0.1692 0.1538 0.097 Uiso 1 1 calc R
H33B H 0.0122 0.2026 0.1679 0.097 Uiso 1 1 calc R
C34 C 0.0453(5) 0.1492(3) 0.1413(2) 0.082(3) Uani 1 1 d .
H34A H 0.025 0.1367 0.121 0.099 Uiso 1 1 calc R
H34B H 0.0746 0.1719 0.1335 0.099 Uiso 1 1 calc R
C41 C 0.1724(4) 0.2344(3) 0.1979(3) 0.0718(12) Uani 1 1 d D
C42 C 0.1819(4) 0.2096(3) 0.2281(2) 0.0718(12) Uani 1 1 d D
H42 H 0.2165 0.1912 0.2286 0.086 Uiso 1 1 calc R
C43 C 0.1457(4) 0.2090(3) 0.2579(3) 0.0718(12) Uani 1 1 d D
H43 H 0.1553 0.1925 0.2779 0.086 Uiso 1 1 calc R
C44 C 0.0955(4) 0.2349(3) 0.2545(3) 0.0718(12) Uani 1 1 d D
H44 H 0.0673 0.2334 0.2726 0.086 Uiso 1 1 calc R
C45 C 0.0817(4) 0.2632(3) 0.2274(2) 0.0718(12) Uani 1 1 d D
H45 H 0.0471 0.2816 0.2274 0.086 Uiso 1 1 calc R
C46 C 0.1228(4) 0.2628(3) 0.1992(3) 0.0718(12) Uani 1 1 d D
H46 H 0.1159 0.2828 0.1807 0.086 Uiso 1 1 calc R
C47 C 0.2683(3) 0.2853(3) 0.15654(19) 0.0523(8) Uani 1 1 d D
C48 C 0.2936(3) 0.3059(2) 0.1847(2) 0.0523(8) Uani 1 1 d D
H48 H 0.2895 0.2922 0.2065 0.063 Uiso 1 1 calc R
C49 C 0.3249(3) 0.3463(2) 0.1818(2) 0.0523(8) Uani 1 1 d D
H49 H 0.3412 0.3598 0.2017 0.063 Uiso 1 1 calc R
C50 C 0.3327(4) 0.3668(3) 0.15055(18) 0.0523(8) Uani 1 1 d D
H50 H 0.3552 0.3939 0.1486 0.063 Uiso 1 1 calc R
C51 C 0.3070(3) 0.3471(3) 0.1223(2) 0.0523(8) Uani 1 1 d D
H51 H 0.3103 0.3613 0.1006 0.063 Uiso 1 1 calc R
C52 C 0.2765(4) 0.3067(2) 0.1254(2) 0.0523(8) Uani 1 1 d D
H52 H 0.2605 0.2931 0.1054 0.063 Uiso 1 1 calc R
C53 C 0.1901(3) 0.2198(3) 0.1179(2) 0.0542(9) Uani 1 1 d D
C54 C 0.1337(3) 0.2358(2) 0.1089(2) 0.0542(9) Uani 1 1 d D
H54 H 0.1107 0.251 0.1257 0.065 Uiso 1 1 calc R
C55 C 0.1100(3) 0.2305(3) 0.07666(19) 0.0542(9) Uani 1 1 d D
H55 H 0.0712 0.2415 0.0717 0.065 Uiso 1 1 calc R
C56 C 0.1427(3) 0.2093(3) 0.0520(2) 0.0542(9) Uani 1 1 d D
H56 H 0.1262 0.2049 0.0299 0.065 Uiso 1 1 calc R
C57 C 0.1998(3) 0.1942(3) 0.0591(2) 0.0542(9) Uani 1 1 d D
H57 H 0.2231 0.1802 0.0419 0.065 Uiso 1 1 calc R
C58 C 0.2225(4) 0.1997(3) 0.09174(19) 0.0542(9) Uani 1 1 d D
H58 H 0.2617 0.1894 0.0964 0.065 Uiso 1 1 calc R
C61 C -0.0445(5) -0.0810(4) 0.1592(2) 0.0993(18) Uani 1 1 d D
C62 C -0.0416(5) -0.1000(3) 0.1265(2) 0.0993(18) Uani 1 1 d D
H62 H -0.0195 -0.0851 0.1092 0.119 Uiso 1 1 calc R
C63 C -0.0706(5) -0.1404(3) 0.1191(2) 0.0993(18) Uani 1 1 d D
H63 H -0.0662 -0.1537 0.0972 0.119 Uiso 1 1 calc R
C64 C -0.1062(5) -0.1614(4) 0.1439(2) 0.0993(18) Uani 1 1 d D
H64 H -0.1278 -0.1881 0.1386 0.119 Uiso 1 1 calc R
C65 C -0.1093(6) -0.1426(4) 0.1763(2) 0.0993(18) Uani 1 1 d D
H65 H -0.1332 -0.1564 0.1933 0.119 Uiso 1 1 calc R
C66 C -0.0777(5) -0.1040(4) 0.1837(2) 0.0993(18) Uani 1 1 d D
H66 H -0.0786 -0.0926 0.2064 0.119 Uiso 1 1 calc R
C67 C -0.0403(3) 0.0029(2) 0.20357(16) 0.0362(6) Uani 1 1 d D
C68 C -0.0993(3) 0.0165(2) 0.19813(16) 0.0362(6) Uani 1 1 d D
H68 H -0.1195 0.0063 0.1783 0.043 Uiso 1 1 calc R
C69 C -0.1293(3) 0.0447(2) 0.22096(15) 0.0362(6) Uani 1 1 d D
H69 H -0.1689 0.054 0.2163 0.043 Uiso 1 1 calc R
C70 C -0.1009(3) 0.0588(2) 0.25026(16) 0.0362(6) Uani 1 1 d D
H70 H -0.1209 0.0782 0.2657 0.043 Uiso 1 1 calc R
C71 C -0.0430(3) 0.0447(2) 0.25732(16) 0.0362(6) Uani 1 1 d D
H71 H -0.0242 0.0532 0.2781 0.043 Uiso 1 1 calc R
C72 C -0.0128(3) 0.0180(2) 0.23360(15) 0.0362(6) Uani 1 1 d D
H72 H 0.0274 0.0099 0.2379 0.043 Uiso 1 1 calc R
C73 C 0.0103(3) 0.0034(2) 0.13065(16) 0.0356(6) Uani 1 1 d D
C74 C -0.0306(3) 0.0363(2) 0.12097(15) 0.0356(6) Uani 1 1 d D
H74 H -0.0638 0.0424 0.1353 0.043 Uiso 1 1 calc R
C75 C -0.0240(3) 0.0605(2) 0.09083(15) 0.0356(6) Uani 1 1 d D
H75 H -0.0521 0.0832 0.085 0.043 Uiso 1 1 calc R
C76 C 0.0235(3) 0.0516(2) 0.06918(16) 0.0356(6) Uani 1 1 d D
H76 H 0.0276 0.0677 0.0483 0.043 Uiso 1 1 calc R
C77 C 0.0645(3) 0.0194(2) 0.07815(15) 0.0356(6) Uani 1 1 d D
H77 H 0.097 0.0129 0.0635 0.043 Uiso 1 1 calc R
C78 C 0.0582(3) -0.0036(2) 0.10874(15) 0.0356(6) Uani 1 1 d D
H78 H 0.0878 -0.025 0.115 0.043 Uiso 1 1 calc R
La2 La 0.298128(15) 0.018576(14) 0.082789(8) 0.02813(10) Uani 1 1 d .
N1B N 0.2914(2) 0.08400(17) 0.03477(12) 0.0254(11) Uani 1 1 d .
O1B O 0.39525(17) 0.04320(15) 0.06923(10) 0.0280(9) Uani 1 1 d .
O2B O 0.26318(17) -0.01453(15) 0.03206(10) 0.0291(10) Uani 1 1 d .
O40B O 0.3698(3) -0.0526(2) 0.07047(15) 0.0690(17) Uani 1 1 d .
Si1B Si 0.49870(7) 0.04404(7) 0.11682(4) 0.0281(4) Uani 1 1 d .
Si2B Si 0.18763(7) -0.09523(6) 0.01673(4) 0.0252(4) Uani 1 1 d .
C1B C 0.3785(3) 0.1227(2) 0.06147(14) 0.0321(14) Uani 1 1 d D
C2B C 0.4089(2) 0.0862(2) 0.07616(12) 0.0248(13) Uani 1 1 d D
C3B C 0.4546(2) 0.0937(2) 0.10140(13) 0.0279(14) Uani 1 1 d D
C4B C 0.4672(3) 0.1379(2) 0.11067(14) 0.0316(15) Uani 1 1 d D
H4B H 0.4976 0.1432 0.127 0.038 Uiso 1 1 calc R
C5B C 0.4497(3) 0.2195(2) 0.10786(18) 0.0434(18) Uani 1 1 d D
H5B H 0.4797 0.224 0.1246 0.052 Uiso 1 1 calc R
C6B C 0.4197(4) 0.2563(3) 0.09473(19) 0.052(2) Uani 1 1 d D
H6B H 0.4285 0.2859 0.1025 0.062 Uiso 1 1 calc R
C7B C 0.3758(4) 0.2491(3) 0.06965(19) 0.054(2) Uani 1 1 d D
H7B H 0.3551 0.2742 0.0604 0.064 Uiso 1 1 calc R
C8B C 0.3624(3) 0.2063(2) 0.05822(18) 0.0446(18) Uani 1 1 d D
H8B H 0.3328 0.2026 0.0411 0.054 Uiso 1 1 calc R
C9B C 0.3917(3) 0.1678(2) 0.07142(15) 0.0308(14) Uani 1 1 d D
C10B C 0.4366(3) 0.1754(2) 0.09677(15) 0.0328(15) Uani 1 1 d D
C11B C 0.3380(3) 0.1135(2) 0.03167(15) 0.0294(14) Uani 1 1 d .
C12B C 0.3490(3) 0.1355(2) 0.00086(16) 0.0349(15) Uani 1 1 d .
H12B H 0.3817 0.1557 -0.001 0.042 Uiso 1 1 calc R
C13B C 0.3128(3) 0.1282(3) -0.02691(16) 0.0365(16) Uani 1 1 d .
H13B H 0.3204 0.143 -0.048 0.044 Uiso 1 1 calc R
C14B C 0.2653(3) 0.0991(2) -0.02359(15) 0.0326(15) Uani 1 1 d .
H14B H 0.2396 0.0938 -0.0424 0.039 Uiso 1 1 calc R
C15B C 0.2550(2) 0.0773(2) 0.00774(14) 0.0247(13) Uani 1 1 d .
C21B C 0.2030(2) 0.0452(2) 0.00983(13) 0.0262(13) Uani 1 1 d D
C22B C 0.2133(2) -0.00060(19) 0.01727(11) 0.0247(13) Uani 1 1 d D
C23B C 0.1685(2) -0.0336(2) 0.01066(13) 0.0245(12) Uani 1 1 d D
C24B C 0.1145(2) -0.0198(2) -0.00366(14) 0.0247(12) Uani 1 1 d D
H24B H 0.0853 -0.0418 -0.0092 0.03 Uiso 1 1 calc R
C25B C 0.0462(2) 0.0397(2) -0.02341(14) 0.0277(13) Uani 1 1 d D
H25B H 0.0169 0.0175 -0.028 0.033 Uiso 1 1 calc R
C26B C 0.0339(3) 0.0846(2) -0.02962(15) 0.0311(14) Uani 1 1 d D
H26B H -0.0033 0.0932 -0.0391 0.037 Uiso 1 1 calc R
C27B C 0.0773(3) 0.1177(2) -0.02175(15) 0.0309(14) Uani 1 1 d D
H27B H 0.0683 0.1487 -0.0251 0.037 Uiso 1 1 calc R
C28B C 0.1321(3) 0.1054(2) -0.00939(14) 0.0279(13) Uani 1 1 d D
H28B H 0.161 0.128 -0.0048 0.033 Uiso 1 1 calc R
C29B C 0.1462(2) 0.0590(2) -0.00327(14) 0.0277(14) Uani 1 1 d D
C30B C 0.1025(2) 0.02668(19) -0.01014(13) 0.0230(12) Uani 1 1 d D
C41B C 0.5429(3) 0.0184(3) 0.08123(15) 0.0403(7) Uani 1 1 d D
C42B C 0.5307(3) 0.0259(2) 0.04661(14) 0.0403(7) Uani 1 1 d D
H42B H 0.4966 0.043 0.0405 0.048 Uiso 1 1 calc R
C43B C 0.5673(3) 0.0089(2) 0.02088(16) 0.0403(7) Uani 1 1 d D
H43B H 0.5578 0.0145 -0.0024 0.048 Uiso 1 1 calc R
C44B C 0.6174(3) -0.0162(3) 0.02908(15) 0.0403(7) Uani 1 1 d D
H44B H 0.6423 -0.0279 0.0116 0.048 Uiso 1 1 calc R
C45B C 0.6306(3) -0.0239(3) 0.06313(15) 0.0403(7) Uani 1 1 d D
H45B H 0.6647 -0.0411 0.0691 0.048 Uiso 1 1 calc R
C46B C 0.5938(3) -0.0065(3) 0.08863(16) 0.0403(7) Uani 1 1 d D
H46B H 0.6039 -0.0118 0.1118 0.048 Uiso 1 1 calc R
C47B C 0.5556(3) 0.0624(2) 0.14883(14) 0.0342(6) Uani 1 1 d D
C48B C 0.5998(2) 0.0938(2) 0.13996(15) 0.0342(6) Uani 1 1 d D
H48B H 0.6003 0.105 0.1173 0.041 Uiso 1 1 calc R
C49B C 0.6426(3) 0.1093(2) 0.16244(14) 0.0342(6) Uani 1 1 d D
H49B H 0.6714 0.1308 0.1553 0.041 Uiso 1 1 calc R
C50B C 0.6426(3) 0.0928(2) 0.19585(14) 0.0342(6) Uani 1 1 d D
H50B H 0.6713 0.1032 0.2119 0.041 Uiso 1 1 calc R
C51B C 0.6009(3) 0.0613(2) 0.20530(15) 0.0342(6) Uani 1 1 d D
H51B H 0.6012 0.0496 0.2279 0.041 Uiso 1 1 calc R
C52B C 0.5578(3) 0.0461(2) 0.18218(14) 0.0342(6) Uani 1 1 d D
H52B H 0.5295 0.0242 0.1893 0.041 Uiso 1 1 calc R
C53B C 0.4480(3) 0.0008(2) 0.13679(15) 0.0357(6) Uani 1 1 d D
C54B C 0.4631(3) -0.0446(2) 0.13844(15) 0.0357(6) Uani 1 1 d D
H54B H 0.5013 -0.0537 0.1308 0.043 Uiso 1 1 calc R
C55B C 0.4244(3) -0.0772(2) 0.15086(15) 0.0357(6) Uani 1 1 d D
H55B H 0.4366 -0.1079 0.1517 0.043 Uiso 1 1 calc R
C56B C 0.3681(3) -0.0651(2) 0.16201(16) 0.0357(6) Uani 1 1 d D
H56B H 0.3411 -0.0874 0.17 0.043 Uiso 1 1 calc R
C57B C 0.3515(3) -0.0199(2) 0.16129(15) 0.0357(6) Uani 1 1 d D
H57B H 0.3131 -0.0111 0.169 0.043 Uiso 1 1 calc R
C58B C 0.3915(3) 0.0127(2) 0.14919(15) 0.0357(6) Uani 1 1 d D
H58B H 0.3801 0.0435 0.1494 0.043 Uiso 1 1 calc R
C61B C 0.2077(3) -0.1084(2) 0.06210(16) 0.0423(7) Uani 1 1 d D
C62B C 0.2606(3) -0.1301(2) 0.07131(16) 0.0423(7) Uani 1 1 d D
H62B H 0.2889 -0.1375 0.0542 0.051 Uiso 1 1 calc R
C63B C 0.2725(3) -0.1411(2) 0.10518(15) 0.0423(7) Uani 1 1 d D
H63B H 0.3086 -0.1561 0.1107 0.051 Uiso 1 1 calc R
C64B C 0.2327(3) -0.1307(3) 0.13093(17) 0.0423(7) Uani 1 1 d D
H64B H 0.2419 -0.1372 0.1541 0.051 Uiso 1 1 calc R
C65B C 0.1793(3) -0.1106(3) 0.12225(16) 0.0423(7) Uani 1 1 d D
H65B H 0.1507 -0.1043 0.1394 0.051 Uiso 1 1 calc R
C66B C 0.1674(3) -0.0998(3) 0.08847(15) 0.0423(7) Uani 1 1 d D
H66B H 0.1305 -0.0859 0.0831 0.051 Uiso 1 1 calc R
C67B C 0.1213(3) -0.1325(2) 0.00657(16) 0.0387(7) Uani 1 1 d D
C68B C 0.0998(3) -0.1649(2) 0.02922(17) 0.0387(7) Uani 1 1 d D
H68B H 0.1164 -0.1667 0.0515 0.046 Uiso 1 1 calc R
C69B C 0.0544(3) -0.1948(2) 0.02003(17) 0.0387(7) Uani 1 1 d D
H69B H 0.0409 -0.2167 0.0359 0.046 Uiso 1 1 calc R
C70B C 0.0289(3) -0.1925(2) -0.01216(16) 0.0387(7) Uani 1 1 d D
H70B H -0.0019 -0.2128 -0.0185 0.046 Uiso 1 1 calc R
C71B C 0.0490(3) -0.1603(2) -0.03485(18) 0.0387(7) Uani 1 1 d D
H71B H 0.0314 -0.1581 -0.0568 0.046 Uiso 1 1 calc R
C72B C 0.0949(3) -0.1310(2) -0.02573(17) 0.0387(7) Uani 1 1 d D
H72B H 0.1086 -0.1095 -0.0419 0.046 Uiso 1 1 calc R
C73B C 0.2477(3) -0.1146(2) -0.01315(16) 0.0382(7) Uani 1 1 d D
C74B C 0.2509(3) -0.1602(2) -0.02185(15) 0.0382(7) Uani 1 1 d D
H74B H 0.2223 -0.1804 -0.0127 0.046 Uiso 1 1 calc R
C75B C 0.2946(3) -0.1768(2) -0.04343(16) 0.0382(7) Uani 1 1 d D
H75B H 0.2957 -0.208 -0.049 0.046 Uiso 1 1 calc R
C76B C 0.3365(3) -0.1477(2) -0.05670(17) 0.0382(7) Uani 1 1 d D
H76B H 0.3671 -0.1589 -0.0712 0.046 Uiso 1 1 calc R
C77B C 0.3341(3) -0.1022(2) -0.04894(16) 0.0382(7) Uani 1 1 d D
H77B H 0.3624 -0.0821 -0.0585 0.046 Uiso 1 1 calc R
C78B C 0.2902(3) -0.0860(2) -0.02713(16) 0.0382(7) Uani 1 1 d D
H78B H 0.2893 -0.0548 -0.0217 0.046 Uiso 1 1 calc R
O51 O 0.27064(18) 0.08021(16) 0.11853(11) 0.0346(10) Uani 1 1 d .
O52 O 0.21177(19) 0.00046(16) 0.11751(12) 0.0372(11) Uani 1 1 d .
C501 C 0.4415(7) 0.1525(6) 0.8246(4) 0.146(3) Uani 1 1 d D
H501 H 0.4665 0.1784 0.8241 0.175 Uiso 1 1 calc R
C502 C 0.4076(6) 0.1425(6) 0.8533(4) 0.146(3) Uani 1 1 d D
H502 H 0.409 0.1614 0.8729 0.175 Uiso 1 1 calc R
C503 C 0.3723(7) 0.1054(5) 0.8527(4) 0.146(3) Uani 1 1 d D
H503 H 0.3481 0.0982 0.8718 0.175 Uiso 1 1 calc R
C504 C 0.3719(8) 0.0782(6) 0.8244(4) 0.146(3) Uani 1 1 d D
H504 H 0.3509 0.0504 0.8258 0.175 Uiso 1 1 calc R
C505 C 0.3990(7) 0.0880(6) 0.7947(4) 0.146(3) Uani 1 1 d D
H505 H 0.392 0.0717 0.7742 0.175 Uiso 1 1 calc R
C506 C 0.4384(8) 0.1242(5) 0.7968(4) 0.146(3) Uani 1 1 d D
H506 H 0.4643 0.1297 0.7781 0.175 Uiso 1 1 calc R
C511 C 0.2397(7) 0.0034(5) 0.3661(3) 0.130(3) Uani 1 1 d D
H511 H 0.2096 -0.0039 0.3501 0.156 Uiso 1 1 calc R
C512 C 0.2587(6) -0.0269(6) 0.3881(3) 0.130(3) Uani 1 1 d D
H512 H 0.2406 -0.0558 0.3888 0.156 Uiso 1 1 calc R
C513 C 0.3038(6) -0.0170(6) 0.4097(3) 0.130(3) Uani 1 1 d D
H513 H 0.3165 -0.0381 0.4265 0.156 Uiso 1 1 calc R
C514 C 0.3299(7) 0.0234(5) 0.4068(3) 0.130(3) Uani 1 1 d D
H514 H 0.364 0.0303 0.4201 0.156 Uiso 1 1 calc R
C515 C 0.3081(6) 0.0541(6) 0.3850(3) 0.130(3) Uani 1 1 d D
H515 H 0.3254 0.0832 0.383 0.156 Uiso 1 1 calc R
C516 C 0.2624(6) 0.0425(6) 0.3668(3) 0.130(3) Uani 1 1 d D
H516 H 0.2445 0.065 0.3529 0.156 Uiso 1 1 calc R
C521 C 0.1910(6) 0.2434(4) 0.7967(3) 0.0965(16) Uani 1 1 d D
H521 H 0.225 0.2246 0.7994 0.116 Uiso 1 1 calc R
C522 C 0.1751(5) 0.2724(4) 0.8224(3) 0.0965(16) Uani 1 1 d D
H522 H 0.1977 0.2734 0.8429 0.116 Uiso 1 1 calc R
C523 C 0.1265(5) 0.2999(4) 0.8184(3) 0.0965(16) Uani 1 1 d D
H523 H 0.1152 0.3192 0.8366 0.116 Uiso 1 1 calc R
C524 C 0.0936(6) 0.3002(4) 0.7885(3) 0.0965(16) Uani 1 1 d D
H524 H 0.0617 0.3209 0.7853 0.116 Uiso 1 1 calc R
C525 C 0.1089(5) 0.2691(4) 0.7633(3) 0.0965(16) Uani 1 1 d D
H525 H 0.0852 0.267 0.7433 0.116 Uiso 1 1 calc R
C526 C 0.1583(5) 0.2411(4) 0.7668(3) 0.0965(16) Uani 1 1 d D
H526 H 0.1692 0.2209 0.7491 0.116 Uiso 1 1 calc R
C531 C 0.4580(5) 0.8616(5) 0.0104(4) 0.129(2) Uani 1 1 d D
H531 H 0.454 0.867 -0.0134 0.155 Uiso 1 1 calc R
C532 C 0.4205(6) 0.8306(5) 0.0259(3) 0.129(2) Uani 1 1 d D
H532 H 0.3897 0.8167 0.0131 0.155 Uiso 1 1 calc R
C533 C 0.4278(6) 0.8200(5) 0.0598(4) 0.129(2) Uani 1 1 d D
H533 H 0.4027 0.7987 0.0709 0.155 Uiso 1 1 calc R
C534 C 0.4736(6) 0.8418(5) 0.0772(4) 0.129(2) Uani 1 1 d D
H534 H 0.4803 0.8349 0.1006 0.155 Uiso 1 1 calc R
C535 C 0.5099(6) 0.8734(5) 0.0611(4) 0.129(2) Uani 1 1 d D
H535 H 0.5414 0.8873 0.0733 0.155 Uiso 1 1 calc R
C536 C 0.4998(6) 0.8842(6) 0.0280(4) 0.129(2) Uani 1 1 d D
H536 H 0.522 0.9075 0.0173 0.155 Uiso 1 1 calc R

loop_
_atom_site_aniso_label
_atom_site_aniso_U_11
_atom_site_aniso_U_22
_atom_site_aniso_U_33
_atom_site_aniso_U_23
_atom_site_aniso_U_13
_atom_site_aniso_U_12
La1 0.02076(16) 0.0339(2) 0.01899(16) 0.00346(15) -0.00102(13) 0.00193(15)
N1 0.021(2) 0.030(3) 0.020(2) -0.002(2) -0.0036(19) 0.007(2)
O1 0.020(2) 0.034(2) 0.030(2) 0.0015(19) 0.0013(17) 0.0040(18)
O2 0.024(2) 0.029(2) 0.023(2) 0.0018(18) 0.0007(16) 0.0055(17)
O3 0.036(3) 0.046(3) 0.047(3) 0.008(2) 0.002(2) 0.015(2)
O40 0.120(6) 0.074(4) 0.044(3) 0.019(3) -0.028(4) -0.028(4)
Si1 0.0270(9) 0.0281(10) 0.0529(12) 0.0006(9) -0.0116(8) -0.0028(8)
Si4 0.0202(8) 0.0318(10) 0.0227(8) 0.0049(7) -0.0005(6) 0.0013(7)
C1 0.028(3) 0.028(3) 0.023(3) -0.003(2) 0.001(2) 0.008(3)
C2 0.023(3) 0.027(3) 0.030(3) -0.007(3) 0.006(2) -0.003(2)
C3 0.025(3) 0.036(4) 0.023(3) -0.002(3) -0.003(2) 0.004(3)
C4 0.030(3) 0.037(4) 0.028(3) -0.003(3) 0.001(3) -0.003(3)
C5 0.028(4) 0.047(5) 0.052(4) -0.008(4) -0.007(3) 0.001(3)
C6 0.030(4) 0.057(5) 0.073(6) -0.014(4) -0.017(4) 0.007(4)
C7 0.034(4) 0.045(5) 0.053(5) -0.007(4) -0.019(3) 0.012(3)
C8 0.028(3) 0.032(4) 0.040(4) -0.011(3) -0.004(3) 0.003(3)
C9 0.024(3) 0.043(4) 0.021(3) -0.008(3) -0.003(2) 0.005(3)
C10 0.022(3) 0.035(4) 0.028(3) -0.008(3) -0.004(2) 0.005(3)
C11 0.028(3) 0.030(3) 0.020(3) 0.002(2) -0.002(2) 0.004(3)
C12 0.039(4) 0.036(4) 0.029(3) -0.009(3) -0.006(3) -0.002(3)
C13 0.045(4) 0.040(4) 0.025(3) 0.001(3) -0.004(3) 0.007(3)
C14 0.032(3) 0.035(4) 0.019(3) 0.006(3) -0.003(2) -0.002(3)
C15 0.021(3) 0.032(3) 0.019(3) 0.002(2) -0.004(2) 0.008(2)
C21 0.019(3) 0.030(3) 0.016(2) 0.001(2) 0.005(2) 0.007(2)
C22 0.025(3) 0.030(3) 0.016(3) 0.003(2) 0.005(2) 0.003(2)
C23 0.023(3) 0.035(3) 0.013(2) 0.002(2) 0.005(2) 0.007(2)
C24 0.028(3) 0.035(4) 0.017(3) 0.008(3) -0.002(2) -0.001(3)
C25 0.037(4) 0.030(4) 0.030(3) 0.003(3) -0.003(3) 0.005(3)
C26 0.048(4) 0.032(4) 0.034(4) 0.004(3) -0.002(3) 0.012(3)
C27 0.036(4) 0.045(4) 0.025(3) 0.010(3) 0.002(3) 0.017(3)
C28 0.029(3) 0.036(4) 0.021(3) 0.005(3) 0.002(2) 0.006(3)
C29 0.024(3) 0.036(4) 0.015(3) 0.001(2) 0.003(2) 0.006(2)
C30 0.033(3) 0.033(4) 0.017(3) 0.003(3) 0.005(2) 0.010(3)
C31 0.057(5) 0.076(7) 0.062(6) 0.014(5) 0.022(4) 0.025(5)
C32 0.051(5) 0.067(6) 0.095(7) 0.009(6) 0.023(5) 0.023(5)
C33 0.066(6) 0.101(8) 0.075(7) 0.015(6) 0.004(5) 0.039(6)
C34 0.127(10) 0.064(6) 0.056(6) 0.017(5) -0.008(6) 0.040(6)
C41 0.053(2) 0.071(3) 0.092(3) -0.024(2) 0.008(2) 0.002(2)
C42 0.053(2) 0.071(3) 0.092(3) -0.024(2) 0.008(2) 0.002(2)
C43 0.053(2) 0.071(3) 0.092(3) -0.024(2) 0.008(2) 0.002(2)
C44 0.053(2) 0.071(3) 0.092(3) -0.024(2) 0.008(2) 0.002(2)
C45 0.053(2) 0.071(3) 0.092(3) -0.024(2) 0.008(2) 0.002(2)
C46 0.053(2) 0.071(3) 0.092(3) -0.024(2) 0.008(2) 0.002(2)
C47 0.056(2) 0.0433(19) 0.058(2) -0.0043(16) -0.0022(16) -0.0154(15)
C48 0.056(2) 0.0433(19) 0.058(2) -0.0043(16) -0.0022(16) -0.0154(15)
C49 0.056(2) 0.0433(19) 0.058(2) -0.0043(16) -0.0022(16) -0.0154(15)
C50 0.056(2) 0.0433(19) 0.058(2) -0.0043(16) -0.0022(16) -0.0154(15)
C51 0.056(2) 0.0433(19) 0.058(2) -0.0043(16) -0.0022(16) -0.0154(15)
C52 0.056(2) 0.0433(19) 0.058(2) -0.0043(16) -0.0022(16) -0.0154(15)
C53 0.0461(19) 0.048(2) 0.068(2) 0.0093(17) -0.0273(16) -0.0079(15)
C54 0.0461(19) 0.048(2) 0.068(2) 0.0093(17) -0.0273(16) -0.0079(15)
C55 0.0461(19) 0.048(2) 0.068(2) 0.0093(17) -0.0273(16) -0.0079(15)
C56 0.0461(19) 0.048(2) 0.068(2) 0.0093(17) -0.0273(16) -0.0079(15)
C57 0.0461(19) 0.048(2) 0.068(2) 0.0093(17) -0.0273(16) -0.0079(15)
C58 0.0461(19) 0.048(2) 0.068(2) 0.0093(17) -0.0273(16) -0.0079(15)
C61 0.152(5) 0.098(4) 0.048(2) 0.008(2) -0.005(3) -0.082(3)
C62 0.152(5) 0.098(4) 0.048(2) 0.008(2) -0.005(3) -0.082(3)
C63 0.152(5) 0.098(4) 0.048(2) 0.008(2) -0.005(3) -0.082(3)
C64 0.152(5) 0.098(4) 0.048(2) 0.008(2) -0.005(3) -0.082(3)
C65 0.152(5) 0.098(4) 0.048(2) 0.008(2) -0.005(3) -0.082(3)
C66 0.152(5) 0.098(4) 0.048(2) 0.008(2) -0.005(3) -0.082(3)
C67 0.0278(13) 0.0490(18) 0.0319(14) 0.0079(13) 0.0079(11) 0.0069(12)
C68 0.0278(13) 0.0490(18) 0.0319(14) 0.0079(13) 0.0079(11) 0.0069(12)
C69 0.0278(13) 0.0490(18) 0.0319(14) 0.0079(13) 0.0079(11) 0.0069(12)
C70 0.0278(13) 0.0490(18) 0.0319(14) 0.0079(13) 0.0079(11) 0.0069(12)
C71 0.0278(13) 0.0490(18) 0.0319(14) 0.0079(13) 0.0079(11) 0.0069(12)
C72 0.0278(13) 0.0490(18) 0.0319(14) 0.0079(13) 0.0079(11) 0.0069(12)
C73 0.0342(14) 0.0450(17) 0.0276(13) 0.0090(12) 0.0020(11) 0.0086(12)
C74 0.0342(14) 0.0450(17) 0.0276(13) 0.0090(12) 0.0020(11) 0.0086(12)
C75 0.0342(14) 0.0450(17) 0.0276(13) 0.0090(12) 0.0020(11) 0.0086(12)
C76 0.0342(14) 0.0450(17) 0.0276(13) 0.0090(12) 0.0020(11) 0.0086(12)
C77 0.0342(14) 0.0450(17) 0.0276(13) 0.0090(12) 0.0020(11) 0.0086(12)
C78 0.0342(14) 0.0450(17) 0.0276(13) 0.0090(12) 0.0020(11) 0.0086(12)
La2 0.02122(17) 0.0478(2) 0.01532(15) -0.00245(15) -0.00296(13) 0.00380(16)
N1B 0.024(3) 0.032(3) 0.020(2) -0.004(2) -0.003(2) 0.008(2)
O1B 0.025(2) 0.041(3) 0.0183(19) -0.0049(19) -0.0065(16) 0.0058(19)
O2B 0.023(2) 0.040(3) 0.025(2) 0.0013(19) -0.0036(17) 0.0111(19)
O40B 0.074(4) 0.075(4) 0.057(4) -0.009(3) -0.011(3) 0.022(3)
Si1B 0.0195(8) 0.0490(11) 0.0157(7) -0.0059(7) -0.0014(6) 0.0027(7)
Si2B 0.0248(8) 0.0320(10) 0.0188(7) -0.0020(7) -0.0045(6) 0.0070(7)
C1B 0.031(3) 0.040(4) 0.026(3) 0.001(3) 0.001(3) -0.002(3)
C2B 0.017(3) 0.039(4) 0.018(3) -0.004(3) 0.001(2) -0.001(2)
C3B 0.021(3) 0.047(4) 0.015(3) -0.001(3) 0.003(2) -0.001(3)
C4B 0.019(3) 0.058(5) 0.017(3) -0.002(3) 0.000(2) -0.006(3)
C5B 0.046(4) 0.049(5) 0.035(4) 0.003(3) -0.005(3) -0.013(4)
C6B 0.069(5) 0.038(5) 0.047(4) 0.008(4) -0.015(4) -0.020(4)
C7B 0.062(5) 0.046(5) 0.052(5) 0.009(4) -0.016(4) -0.008(4)
C8B 0.047(4) 0.052(5) 0.035(4) 0.005(3) -0.014(3) -0.014(4)
C9B 0.029(3) 0.040(4) 0.023(3) 0.005(3) -0.003(2) -0.010(3)
C10B 0.036(4) 0.040(4) 0.023(3) 0.000(3) 0.001(3) -0.009(3)
C11B 0.023(3) 0.041(4) 0.024(3) 0.001(3) -0.006(2) -0.002(3)
C12B 0.027(3) 0.045(4) 0.033(3) 0.003(3) -0.002(3) -0.002(3)
C13B 0.034(4) 0.055(5) 0.021(3) 0.008(3) 0.001(3) 0.000(3)
C14B 0.031(3) 0.047(4) 0.019(3) 0.000(3) -0.007(3) 0.007(3)
C15B 0.021(3) 0.035(4) 0.018(3) -0.005(2) -0.003(2) 0.008(2)
C21B 0.017(3) 0.043(4) 0.019(3) -0.006(3) -0.006(2) 0.007(3)
C22B 0.024(3) 0.038(4) 0.012(2) -0.004(2) -0.002(2) 0.010(3)
C23B 0.022(3) 0.032(3) 0.019(3) -0.002(2) -0.001(2) 0.010(2)
C24B 0.020(3) 0.031(3) 0.022(3) -0.008(3) -0.001(2) -0.001(2)
C25B 0.022(3) 0.037(4) 0.025(3) 0.000(3) -0.003(2) 0.004(3)
C26B 0.022(3) 0.042(4) 0.028(3) 0.002(3) -0.007(2) 0.008(3)
C27B 0.035(3) 0.026(3) 0.031(3) 0.001(3) -0.001(3) 0.008(3)
C28B 0.025(3) 0.037(4) 0.022(3) -0.006(3) -0.005(2) 0.006(3)
C29B 0.025(3) 0.041(4) 0.017(3) -0.004(3) -0.003(2) 0.007(3)
C30B 0.022(3) 0.032(3) 0.015(3) 0.000(2) -0.003(2) 0.009(2)
C41B 0.0291(14) 0.068(2) 0.0239(13) -0.0124(14) -0.0013(11) 0.0070(13)
C42B 0.0291(14) 0.068(2) 0.0239(13) -0.0124(14) -0.0013(11) 0.0070(13)
C43B 0.0291(14) 0.068(2) 0.0239(13) -0.0124(14) -0.0013(11) 0.0070(13)
C44B 0.0291(14) 0.068(2) 0.0239(13) -0.0124(14) -0.0013(11) 0.0070(13)
C45B 0.0291(14) 0.068(2) 0.0239(13) -0.0124(14) -0.0013(11) 0.0070(13)
C46B 0.0291(14) 0.068(2) 0.0239(13) -0.0124(14) -0.0013(11) 0.0070(13)
C47B 0.0254(13) 0.0577(19) 0.0195(12) 0.0001(12) -0.0033(10) -0.0002(12)
C48B 0.0254(13) 0.0577(19) 0.0195(12) 0.0001(12) -0.0033(10) -0.0002(12)
C49B 0.0254(13) 0.0577(19) 0.0195(12) 0.0001(12) -0.0033(10) -0.0002(12)
C50B 0.0254(13) 0.0577(19) 0.0195(12) 0.0001(12) -0.0033(10) -0.0002(12)
C51B 0.0254(13) 0.0577(19) 0.0195(12) 0.0001(12) -0.0033(10) -0.0002(12)
C52B 0.0254(13) 0.0577(19) 0.0195(12) 0.0001(12) -0.0033(10) -0.0002(12)
C53B 0.0323(14) 0.0500(18) 0.0249(13) -0.0017(13) -0.0022(11) 0.0045(12)
C54B 0.0323(14) 0.0500(18) 0.0249(13) -0.0017(13) -0.0022(11) 0.0045(12)
C55B 0.0323(14) 0.0500(18) 0.0249(13) -0.0017(13) -0.0022(11) 0.0045(12)
C56B 0.0323(14) 0.0500(18) 0.0249(13) -0.0017(13) -0.0022(11) 0.0045(12)
C57B 0.0323(14) 0.0500(18) 0.0249(13) -0.0017(13) -0.0022(11) 0.0045(12)
C58B 0.0323(14) 0.0500(18) 0.0249(13) -0.0017(13) -0.0022(11) 0.0045(12)
C61B 0.0467(17) 0.0535(19) 0.0268(14) 0.0022(13) -0.0042(12) 0.0124(15)
C62B 0.0467(17) 0.0535(19) 0.0268(14) 0.0022(13) -0.0042(12) 0.0124(15)
C63B 0.0467(17) 0.0535(19) 0.0268(14) 0.0022(13) -0.0042(12) 0.0124(15)
C64B 0.0467(17) 0.0535(19) 0.0268(14) 0.0022(13) -0.0042(12) 0.0124(15)
C65B 0.0467(17) 0.0535(19) 0.0268(14) 0.0022(13) -0.0042(12) 0.0124(15)
C66B 0.0467(17) 0.0535(19) 0.0268(14) 0.0022(13) -0.0042(12) 0.0124(15)
C67B 0.0344(15) 0.0410(17) 0.0408(16) -0.0046(13) -0.0095(12) 0.0082(13)
C68B 0.0344(15) 0.0410(17) 0.0408(16) -0.0046(13) -0.0095(12) 0.0082(13)
C69B 0.0344(15) 0.0410(17) 0.0408(16) -0.0046(13) -0.0095(12) 0.0082(13)
C70B 0.0344(15) 0.0410(17) 0.0408(16) -0.0046(13) -0.0095(12) 0.0082(13)
C71B 0.0344(15) 0.0410(17) 0.0408(16) -0.0046(13) -0.0095(12) 0.0082(13)
C72B 0.0344(15) 0.0410(17) 0.0408(16) -0.0046(13) -0.0095(12) 0.0082(13)
C73B 0.0411(16) 0.0424(17) 0.0312(14) -0.0054(13) 0.0055(12) 0.0086(13)
C74B 0.0411(16) 0.0424(17) 0.0312(14) -0.0054(13) 0.0055(12) 0.0086(13)
C75B 0.0411(16) 0.0424(17) 0.0312(14) -0.0054(13) 0.0055(12) 0.0086(13)
C76B 0.0411(16) 0.0424(17) 0.0312(14) -0.0054(13) 0.0055(12) 0.0086(13)
C77B 0.0411(16) 0.0424(17) 0.0312(14) -0.0054(13) 0.0055(12) 0.0086(13)
C78B 0.0411(16) 0.0424(17) 0.0312(14) -0.0054(13) 0.0055(12) 0.0086(13)
O51 0.025(2) 0.049(3) 0.029(2) -0.003(2) 0.0065(18) -0.001(2)
O52 0.027(2) 0.045(3) 0.039(3) -0.002(2) 0.0074(19) 0.001(2)
C501 0.171(7) 0.152(7) 0.115(5) -0.002(5) -0.018(5) -0.006(5)
C502 0.171(7) 0.152(7) 0.115(5) -0.002(5) -0.018(5) -0.006(5)
C503 0.171(7) 0.152(7) 0.115(5) -0.002(5) -0.018(5) -0.006(5)
C504 0.171(7) 0.152(7) 0.115(5) -0.002(5) -0.018(5) -0.006(5)
C505 0.171(7) 0.152(7) 0.115(5) -0.002(5) -0.018(5) -0.006(5)
C506 0.171(7) 0.152(7) 0.115(5) -0.002(5) -0.018(5) -0.006(5)
C511 0.118(5) 0.208(8) 0.064(3) 0.018(5) -0.002(3) 0.035(5)
C512 0.118(5) 0.208(8) 0.064(3) 0.018(5) -0.002(3) 0.035(5)
C513 0.118(5) 0.208(8) 0.064(3) 0.018(5) -0.002(3) 0.035(5)
C514 0.118(5) 0.208(8) 0.064(3) 0.018(5) -0.002(3) 0.035(5)
C515 0.118(5) 0.208(8) 0.064(3) 0.018(5) -0.002(3) 0.035(5)
C516 0.118(5) 0.208(8) 0.064(3) 0.018(5) -0.002(3) 0.035(5)
C521 0.117(4) 0.095(4) 0.077(3) 0.003(3) 0.000(3) -0.034(3)
C522 0.117(4) 0.095(4) 0.077(3) 0.003(3) 0.000(3) -0.034(3)
C523 0.117(4) 0.095(4) 0.077(3) 0.003(3) 0.000(3) -0.034(3)
C524 0.117(4) 0.095(4) 0.077(3) 0.003(3) 0.000(3) -0.034(3)
C525 0.117(4) 0.095(4) 0.077(3) 0.003(3) 0.000(3) -0.034(3)
C526 0.117(4) 0.095(4) 0.077(3) 0.003(3) 0.000(3) -0.034(3)
C531 0.090(4) 0.176(7) 0.121(5) -0.008(5) -0.014(4) -0.010(4)
C532 0.090(4) 0.176(7) 0.121(5) -0.008(5) -0.014(4) -0.010(4)
C533 0.090(4) 0.176(7) 0.121(5) -0.008(5) -0.014(4) -0.010(4)
C534 0.090(4) 0.176(7) 0.121(5) -0.008(5) -0.014(4) -0.010(4)
C535 0.090(4) 0.176(7) 0.121(5) -0.008(5) -0.014(4) -0.010(4)
C536 0.090(4) 0.176(7) 0.121(5) -0.008(5) -0.014(4) -0.010(4)

loop_
_atom_type_symbol
_atom_type_description
_atom_type_scat_dispersion_real
_atom_type_scat_dispersion_imag
_atom_type_scat_source
C C 0.0033 0.0016 'International Tables Vol C Tables 4.2.6.8 and 6.1.1.4'
H H 0 0 'International Tables Vol C Tables 4.2.6.8 and 6.1.1.4'
N N 0.0061 0.0033 'International Tables Vol C Tables 4.2.6.8 and 6.1.1.4'
O O 0.0106 0.006 'International Tables Vol C Tables 4.2.6.8 and 6.1.1.4'
Si Si 0.0817 0.0704 'International Tables Vol C Tables 4.2.6.8 and 6.1.1.4'
La La -0.2871 2.4523 'International Tables Vol C Tables 4.2.6.8 and 6.1.1.4'

loop_
_geom_angle_atom_site_label_1
_geom_angle_atom_site_label_2
_geom_angle_atom_site_label_3
_geom_angle
O1 La1 O2 108.46(14)
O1 La1 O52 143.63(14)
O2 La1 O52 94.92(14)
O1 La1 O51 81.01(14)
O2 La1 O51 152.83(14)
O52 La1 O51 66.51(15)
O1 La1 O40 99.18(17)
O2 La1 O40 127.97(18)
O52 La1 O40 86.97(19)
O51 La1 O40 72.95(19)
O1 La1 O3 73.34(15)
O2 La1 O3 70.67(14)
O52 La1 O3 142.28(15)
O51 La1 O3 136.05(15)
O40 La1 O3 76.6(2)
O1 La1 N1 72.85(14)
O2 La1 N1 70.31(14)
O52 La1 N1 90.20(15)
O51 La1 N1 89.32(14)
O40 La1 N1 161.67(19)
O3 La1 N1 115.30(14)
O1 La1 La2 113.79(10)
O2 La1 La2 127.93(10)
O52 La1 La2 33.94(10)
O51 La1 La2 33.14(11)
O40 La1 La2 73.47(17)
O3 La1 La2 149.99(11)
N1 La1 La2 94.32(10)
C15 N1 C11 118.6(5)
C15 N1 La1 119.6(3)
C11 N1 La1 117.2(4)
C2 O1 La1 123.2(3)
C22 O2 La1 124.0(3)
C34 O3 C31 106.2(6)
C34 O3 La1 134.0(5)
C31 O3 La1 113.9(4)
C47 Si1 C3 109.0(3)
C47 Si1 C53 106.2(3)
C3 Si1 C53 113.0(3)
C47 Si1 C41 108.4(4)
C3 Si1 C41 107.0(3)
C53 Si1 C41 113.1(4)
C61 Si4 C67 108.5(4)
C61 Si4 C23 109.1(4)
C67 Si4 C23 110.8(2)
C61 Si4 C73 106.8(3)
C67 Si4 C73 110.4(3)
C23 Si4 C73 111.1(2)
C2 C1 C9 120.4(6)
C2 C1 C11 119.5(5)
C9 C1 C11 118.8(5)
O1 C2 C1 122.0(5)
O1 C2 C3 117.8(5)
C1 C2 C3 120.1(5)
C4 C3 C2 119.1(5)
C4 C3 Si1 121.8(5)
C2 C3 Si1 117.3(4)
C3 C4 C10 121.9(6)
C3 C4 H4 119
C10 C4 H4 119
C6 C5 C10 120.6(7)
C6 C5 H5 119.7
C10 C5 H5 119.7
C5 C6 C7 119.8(7)
C5 C6 H6 120.1
C7 C6 H6 120.1
C8 C7 C6 120.8(6)
C8 C7 H7 119.6
C6 C7 H7 119.6
C7 C8 C9 121.3(6)
C7 C8 H8 119.3
C9 C8 H8 119.3
C1 C9 C10 119.6(5)
C1 C9 C8 123.1(6)
C10 C9 C8 117.3(5)
C4 C10 C5 121.2(6)
C4 C10 C9 118.7(5)
C5 C10 C9 120.0(6)
N1 C11 C12 121.4(6)
N1 C11 C1 121.5(5)
C12 C11 C1 117.1(5)
C13 C12 C11 119.3(6)
C13 C12 H12 120.3
C11 C12 H12 120.3
C14 C13 C12 119.3(6)
C14 C13 H13 120.3
C12 C13 H13 120.3
C13 C14 C15 120.1(6)
C13 C14 H14 120
C15 C14 H14 120
N1 C15 C14 121.1(5)
N1 C15 C21 121.2(5)
C14 C15 C21 117.6(5)
C22 C21 C29 120.1(5)
C22 C21 C15 119.0(5)
C29 C21 C15 119.2(5)
O2 C22 C21 121.3(5)
O2 C22 C23 118.4(5)
C21 C22 C23 120.3(5)
C24 C23 C22 119.2(5)
C24 C23 Si4 121.7(4)
C22 C23 Si4 118.9(4)
C23 C24 C30 121.9(6)
C23 C24 H24 119.1
C30 C24 H24 119.1
C26 C25 C30 121.0(6)
C26 C25 H25 119.5
C30 C25 H25 119.5
C25 C26 C27 118.9(6)
C25 C26 H26 120.6
C27 C26 H26 120.6
C28 C27 C26 121.5(6)
C28 C27 H27 119.2
C26 C27 H27 119.2
C27 C28 C29 121.2(6)
C27 C28 H28 119.4
C29 C28 H28 119.4
C21 C29 C28 123.4(6)
C21 C29 C30 119.6(5)
C28 C29 C30 116.8(5)
C25 C30 C24 120.8(6)
C25 C30 C29 120.5(5)
C24 C30 C29 118.7(5)
O3 C31 C32 107.1(7)
O3 C31 H31A 110.3
C32 C31 H31A 110.3
O3 C31 H31B 110.3
C32 C31 H31B 110.3
H31A C31 H31B 108.6
C31 C32 C33 102.4(7)
C31 C32 H32A 111.3
C33 C32 H32A 111.3
C31 C32 H32B 111.3
C33 C32 H32B 111.3
H32A C32 H32B 109.2
C34 C33 C32 107.0(8)
C34 C33 H33A 110.3
C32 C33 H33A 110.3
C34 C33 H33B 110.3
C32 C33 H33B 110.3
H33A C33 H33B 108.6
O3 C34 C33 109.3(8)
O3 C34 H34A 109.8
C33 C34 H34A 109.8
O3 C34 H34B 109.8
C33 C34 H34B 109.8
H34A C34 H34B 108.3
C46 C41 C42 113.9(9)
C46 C41 Si1 125.8(8)
C42 C41 Si1 120.2(6)
C41 C42 C43 127.4(9)
C41 C42 H42 116.3
C43 C42 H42 116.3
C44 C43 C42 112.6(9)
C44 C43 H43 123.7
C42 C43 H43 123.7
C43 C44 C45 126.5(9)
C43 C44 H44 116.7
C45 C44 H44 116.7
C44 C45 C46 116.0(9)
C44 C45 H45 122
C46 C45 H45 122
C41 C46 C45 123.0(10)
C41 C46 H46 118.5
C45 C46 H46 118.5
C48 C47 C52 116.5(7)
C48 C47 Si1 121.1(6)
C52 C47 Si1 122.4(5)
C47 C48 C49 121.5(8)
C47 C48 H48 119.3
C49 C48 H48 119.3
C50 C49 C48 121.1(7)
C50 C49 H49 119.5
C48 C49 H49 119.5
C51 C50 C49 118.2(7)
C51 C50 H50 120.9
C49 C50 H50 120.9
C50 C51 C52 120.2(8)
C50 C51 H51 119.9
C52 C51 H51 119.9
C51 C52 C47 122.5(7)
C51 C52 H52 118.7
C47 C52 H52 118.7
C58 C53 C54 115.7(7)
C58 C53 Si1 118.9(5)
C54 C53 Si1 124.9(6)
C55 C54 C53 122.8(8)
C55 C54 H54 118.6
C53 C54 H54 118.6
C56 C55 C54 119.5(7)
C56 C55 H55 120.2
C54 C55 H55 120.2
C55 C56 C57 120.1(8)
C55 C56 H56 119.9
C57 C56 H56 119.9
C58 C57 C56 119.3(8)
C58 C57 H57 120.4
C56 C57 H57 120.4
C57 C58 C53 122.5(7)
C57 C58 H58 118.8
C53 C58 H58 118.8
C66 C61 C62 117.4(8)
C66 C61 Si4 121.3(7)
C62 C61 Si4 121.0(6)
C63 C62 C61 120.9(9)
C63 C62 H62 119.5
C61 C62 H62 119.5
C62 C63 C64 120.2(9)
C62 C63 H63 119.9
C64 C63 H63 119.9
C65 C64 C63 118.8(9)
C65 C64 H64 120.6
C63 C64 H64 120.6
C66 C65 C64 120.1(9)
C66 C65 H65 119.9
C64 C65 H65 119.9
C65 C66 C61 122.4(9)
C65 C66 H66 118.8
C61 C66 H66 118.8
C72 C67 C68 116.9(6)
C72 C67 Si4 121.8(4)
C68 C67 Si4 121.1(5)
C69 C68 C67 122.1(6)
C69 C68 H68 119
C67 C68 H68 119
C70 C69 C68 119.4(6)
C70 C69 H69 120.3
C68 C69 H69 120.3
C69 C70 C71 120.5(6)
C69 C70 H70 119.8
C71 C70 H70 119.8
C70 C71 C72 119.4(6)
C70 C71 H71 120.3
C72 C71 H71 120.3
C71 C72 C67 121.6(6)
C71 C72 H72 119.2
C67 C72 H72 119.2
C78 C73 C74 116.6(6)
C78 C73 Si4 121.4(5)
C74 C73 Si4 122.0(5)
C75 C74 C73 121.5(6)
C75 C74 H74 119.3
C73 C74 H74 119.3
C74 C75 C76 120.2(6)
C74 C75 H75 119.9
C76 C75 H75 119.9
C77 C76 C75 119.4(6)
C77 C76 H76 120.3
C75 C76 H76 120.3
C76 C77 C78 119.7(6)
C76 C77 H77 120.1
C78 C77 H77 120.1
C77 C78 C73 122.5(6)
C77 C78 H78 118.7
C73 C78 H78 118.7
O2B La2 O1B 104.33(13)
O2B La2 O51 136.88(14)
O1B La2 O51 97.74(14)
O2B La2 O52 96.56(15)
O1B La2 O52 158.77(14)
O51 La2 O52 68.49(15)
O2B La2 O40B 73.86(16)
O1B La2 O40B 69.49(18)
O51 La2 O40B 149.23(16)
O52 La2 O40B 113.85(19)
O2B La2 N1B 72.11(15)
O1B La2 N1B 70.95(14)
O51 La2 N1B 81.07(15)
O52 La2 N1B 120.21(15)
O40B La2 N1B 117.98(17)
O2B La2 La1 116.80(9)
O1B La2 La1 132.09(10)
O51 La2 La1 34.81(10)
O52 La2 La1 34.27(11)
O40B La2 La1 143.28(14)
N1B La2 La1 98.46(10)
C15B N1B C11B 119.1(5)
C15B N1B La2 118.2(4)
C11B N1B La2 118.5(4)
C2B O1B La2 117.4(3)
C22B O2B La2 121.4(3)
C47B Si1B C41B 104.7(3)
C47B Si1B C3B 110.3(3)
C41B Si1B C3B 111.0(3)
C47B Si1B C53B 109.4(3)
C41B Si1B C53B 110.8(3)
C3B Si1B C53B 110.4(3)
C61B Si2B C73B 110.8(3)
C61B Si2B C23B 112.0(3)
C73B Si2B C23B 112.4(3)
C61B Si2B C67B 105.5(3)
C73B Si2B C67B 104.8(3)
C23B Si2B C67B 110.9(3)
C2B C1B C9B 120.6(5)
C2B C1B C11B 118.2(5)
C9B C1B C11B 120.6(5)
O1B C2B C1B 122.6(5)
O1B C2B C3B 116.7(5)
C1B C2B C3B 120.5(6)
C4B C3B C2B 118.1(5)
C4B C3B Si1B 123.3(4)
C2B C3B Si1B 118.3(4)
C3B C4B C10B 122.7(5)
C3B C4B H4B 118.6
C10B C4B H4B 118.6
C6B C5B C10B 121.1(6)
C6B C5B H5B 119.5
C10B C5B H5B 119.5
C5B C6B C7B 118.8(7)
C5B C6B H6B 120.6
C7B C6B H6B 120.6
C8B C7B C6B 121.3(7)
C8B C7B H7B 119.3
C6B C7B H7B 119.3
C7B C8B C9B 121.4(6)
C7B C8B H8B 119.3
C9B C8B H8B 119.3
C8B C9B C1B 124.0(6)
C8B C9B C10B 117.0(6)
C1B C9B C10B 119.0(6)
C5B C10B C4B 120.5(6)
C5B C10B C9B 120.4(6)
C4B C10B C9B 119.1(5)
N1B C11B C12B 120.7(5)
N1B C11B C1B 120.6(5)
C12B C11B C1B 118.7(5)
C13B C12B C11B 120.5(6)
C13B C12B H12B 119.8
C11B C12B H12B 119.8
C12B C13B C14B 118.8(6)
C12B C13B H13B 120.6
C14B C13B H13B 120.6
C13B C14B C15B 119.9(6)
C13B C14B H14B 120.1
C15B C14B H14B 120.1
N1B C15B C14B 121.1(6)
N1B C15B C21B 121.3(5)
C14B C15B C21B 117.7(5)
C22B C21B C29B 119.6(5)
C22B C21B C15B 119.5(5)
C29B C21B C15B 119.4(5)
O2B C22B C21B 121.9(5)
O2B C22B C23B 117.5(5)
C21B C22B C23B 120.6(5)
C24B C23B C22B 119.0(5)
C24B C23B Si2B 122.1(4)
C22B C23B Si2B 118.6(4)
C23B C24B C30B 121.2(5)
C23B C24B H24B 119.4
C30B C24B H24B 119.4
C26B C25B C30B 120.4(6)
C26B C25B H25B 119.8
C30B C25B H25B 119.8
C25B C26B C27B 119.4(5)
C25B C26B H26B 120.3
C27B C26B H26B 120.3
C28B C27B C26B 120.6(6)
C28B C27B H27B 119.7
C26B C27B H27B 119.7
C27B C28B C29B 120.9(6)
C27B C28B H28B 119.5
C29B C28B H28B 119.5
C30B C29B C28B 118.0(5)
C30B C29B C21B 119.9(5)
C28B C29B C21B 122.1(6)
C29B C30B C25B 120.6(5)
C29B C30B C24B 119.6(5)
C25B C30B C24B 119.8(5)
C46B C41B C42B 116.5(6)
C46B C41B Si1B 119.7(4)
C42B C41B Si1B 123.6(5)
C43B C42B C41B 121.8(6)
C43B C42B H42B 119.1
C41B C42B H42B 119.1
C44B C43B C42B 120.3(6)
C44B C43B H43B 119.9
C42B C43B H43B 119.9
C45B C44B C43B 119.0(6)
C45B C44B H44B 120.5
C43B C44B H44B 120.5
C44B C45B C46B 120.1(6)
C44B C45B H45B 119.9
C46B C45B H45B 119.9
C41B C46B C45B 122.2(6)
C41B C46B H46B 118.9
C45B C46B H46B 118.9
C52B C47B C48B 116.0(5)
C52B C47B Si1B 123.3(5)
C48B C47B Si1B 120.7(4)
C49B C48B C47B 123.7(6)
C49B C48B H48B 118.2
C47B C48B H48B 118.2
C48B C49B C50B 118.6(6)
C48B C49B H49B 120.7
C50B C49B H49B 120.7
C51B C50B C49B 119.4(6)
C51B C50B H50B 120.3
C49B C50B H50B 120.3
C50B C51B C52B 121.1(6)
C50B C51B H51B 119.5
C52B C51B H51B 119.5
C47B C52B C51B 121.2(6)
C47B C52B H52B 119.4
C51B C52B H52B 119.4
C54B C53B C58B 116.5(6)
C54B C53B Si1B 122.1(5)
C58B C53B Si1B 121.3(5)
C55B C54B C53B 122.6(6)
C55B C54B H54B 118.7
C53B C54B H54B 118.7
C54B C55B C56B 120.1(7)
C54B C55B H55B 120
C56B C55B H55B 120
C55B C56B C57B 119.2(6)
C55B C56B H56B 120.4
C57B C56B H56B 120.4
C56B C57B C58B 119.8(6)
C56B C57B H57B 120.1
C58B C57B H57B 120.1
C57B C58B C53B 121.7(6)
C57B C58B H58B 119.2
C53B C58B H58B 119.2
C66B C61B C62B 116.4(6)
C66B C61B Si2B 120.4(5)
C62B C61B Si2B 123.0(5)
C63B C62B C61B 121.1(6)
C63B C62B H62B 119.5
C61B C62B H62B 119.5
C64B C63B C62B 121.3(6)
C64B C63B H63B 119.4
C62B C63B H63B 119.4
C65B C64B C63B 118.5(6)
C65B C64B H64B 120.7
C63B C64B H64B 120.7
C64B C65B C66B 120.1(6)
C64B C65B H65B 119.9
C66B C65B H65B 119.9
C65B C66B C61B 122.5(6)
C65B C66B H66B 118.7
C61B C66B H66B 118.7
C68B C67B C72B 116.8(6)
C68B C67B Si2B 122.7(5)
C72B C67B Si2B 120.3(5)
C67B C68B C69B 121.7(6)
C67B C68B H68B 119.2
C69B C68B H68B 119.2
C70B C69B C68B 120.3(7)
C70B C69B H69B 119.8
C68B C69B H69B 119.8
C71B C70B C69B 118.9(7)
C71B C70B H70B 120.5
C69B C70B H70B 120.5
C70B C71B C72B 120.5(6)
C70B C71B H71B 119.7
C72B C71B H71B 119.7
C71B C72B C67B 121.7(7)
C71B C72B H72B 119.1
C67B C72B H72B 119.1
C78B C73B C74B 117.3(6)
C78B C73B Si2B 123.7(5)
C74B C73B Si2B 119.0(5)
C75B C74B C73B 121.9(7)
C75B C74B H74B 119
C73B C74B H74B 119
C76B C75B C74B 119.5(6)
C76B C75B H75B 120.3
C74B C75B H75B 120.3
C75B C76B C77B 120.0(6)
C75B C76B H76B 120
C77B C76B H76B 120
C76B C77B C78B 120.1(7)
C76B C77B H77B 120
C78B C77B H77B 120
C73B C78B C77B 121.2(6)
C73B C78B H78B 119.4
C77B C78B H78B 119.4
La2 O51 La1 112.05(18)
La2 O52 La1 111.79(18)
C506 C501 C502 118.8(17)
C506 C501 H501 120.6
C502 C501 H501 120.6
C503 C502 C501 118.6(17)
C503 C502 H502 120.7
C501 C502 H502 120.7
C502 C503 C504 119.6(18)
C502 C503 H503 120.2
C504 C503 H503 120.2
C505 C504 C503 124.8(18)
C505 C504 H504 117.6
C503 C504 H504 117.6
C504 C505 C506 113.7(17)
C504 C505 H505 123.1
C506 C505 H505 123.1
C501 C506 C505 123.4(18)
C501 C506 H506 118.3
C505 C506 H506 118.3
C516 C511 C512 118.7(17)
C516 C511 H511 120.6
C512 C511 H511 120.6
C511 C512 C513 120.3(16)
C511 C512 H512 119.8
C513 C512 H512 119.8
C514 C513 C512 117.9(16)
C514 C513 H513 121
C512 C513 H513 121
C513 C514 C515 120.1(16)
C513 C514 H514 120
C515 C514 H514 120
C516 C515 C514 117.4(16)
C516 C515 H515 121.3
C514 C515 H515 121.3
C511 C516 C515 124.9(18)
C511 C516 H516 117.5
C515 C516 H516 117.5
C522 C521 C526 120.7(13)
C522 C521 H521 119.6
C526 C521 H521 119.6
C521 C522 C523 119.9(12)
C521 C522 H522 120.1
C523 C522 H522 120.1
C522 C523 C524 121.7(12)
C522 C523 H523 119.2
C524 C523 H523 119.2
C523 C524 C525 117.5(12)
C523 C524 H524 121.2
C525 C524 H524 121.2
C526 C525 C524 121.3(12)
C526 C525 H525 119.3
C524 C525 H525 119.3
C521 C526 C525 118.7(12)
C521 C526 H526 120.6
C525 C526 H526 120.6
C536 C531 C532 121.9(15)
C536 C531 H531 119.1
C532 C531 H531 119.1
C533 C532 C531 120.3(14)
C533 C532 H532 119.8
C531 C532 H532 119.8
C532 C533 C534 116.9(14)
C532 C533 H533 121.5
C534 C533 H533 121.5
C535 C534 C533 121.6(14)
C535 C534 H534 119.2
C533 C534 H534 119.2
C536 C535 C534 119.6(14)
C536 C535 H535 120.2
C534 C535 H535 120.2
C531 C536 C535 119.4(15)
C531 C536 H536 120.3
C535 C536 H536 120.3

loop_
_geom_bond_atom_site_label_1
_geom_bond_atom_site_label_2
_geom_bond_distance
La1 O1 2.327(4)
La1 O2 2.368(4)
La1 O52 2.450(5)
La1 O51 2.489(4)
La1 O40 2.663(5)
La1 O3 2.671(4)
La1 N1 2.718(4)
La1 La2 4.0412(5)
N1 C15 1.358(8)
N1 C11 1.359(7)
O1 C2 1.339(7)
O2 C22 1.310(7)
O3 C34 1.415(9)
O3 C31 1.473(9)
Si1 C47 1.885(8)
Si1 C3 1.889(6)
Si1 C53 1.897(8)
Si1 C41 1.926(10)
Si4 C61 1.871(9)
Si4 C67 1.872(7)
Si4 C23 1.873(6)
Si4 C73 1.872(6)
C1 C2 1.394(7)
C1 C9 1.417(7)
C1 C11 1.507(8)
C2 C3 1.432(7)
C3 C4 1.382(7)
C4 C10 1.411(7)
C4 H4 0.95
C5 C6 1.377(8)
C5 C10 1.418(7)
C5 H5 0.95
C6 C7 1.403(9)
C6 H6 0.95
C7 C8 1.372(8)
C7 H7 0.95
C8 C9 1.428(7)
C8 H8 0.95
C9 C10 1.426(9)
C11 C12 1.397(8)
C12 C13 1.385(9)
C12 H12 0.95
C13 C14 1.359(9)
C13 H13 0.95
C14 C15 1.402(8)
C14 H14 0.95
C15 C21 1.498(8)
C21 C22 1.413(8)
C21 C29 1.425(8)
C22 C23 1.435(7)
C23 C24 1.388(7)
C24 C30 1.428(7)
C24 H24 0.95
C25 C26 1.381(8)
C25 C30 1.408(7)
C25 H25 0.95
C26 C27 1.410(8)
C26 H26 0.95
C27 C28 1.373(9)
C27 H27 0.95
C28 C29 1.427(8)
C28 H28 0.95
C29 C30 1.434(9)
C31 C32 1.488(11)
C31 H31A 0.99
C31 H31B 0.99
C32 C33 1.513(13)
C32 H32A 0.99
C32 H32B 0.99
C33 C34 1.467(13)
C33 H33A 0.99
C33 H33B 0.99
C34 H34A 0.99
C34 H34B 0.99
C41 C46 1.398(10)
C41 C42 1.409(9)
C42 C43 1.422(10)
C42 H42 0.95
C43 C44 1.373(10)
C43 H43 0.95
C44 C45 1.389(10)
C44 H44 0.95
C45 C46 1.439(10)
C45 H45 0.95
C46 H46 0.95
C47 C48 1.383(8)
C47 C52 1.389(9)
C48 C49 1.391(8)
C48 H48 0.95
C49 C50 1.380(9)
C49 H49 0.95
C50 C51 1.380(9)
C50 H50 0.95
C51 C52 1.387(8)
C51 H51 0.95
C52 H52 0.95
C53 C58 1.391(9)
C53 C54 1.400(8)
C54 C55 1.379(9)
C54 H54 0.95
C55 C56 1.368(9)
C55 H55 0.95
C56 C57 1.388(8)
C56 H56 0.95
C57 C58 1.386(9)
C57 H57 0.95
C58 H58 0.95
C61 C66 1.393(10)
C61 C62 1.400(9)
C62 C63 1.395(10)
C62 H62 0.95
C63 C64 1.407(10)
C63 H63 0.95
C64 C65 1.386(10)
C64 H64 0.95
C65 C66 1.379(10)
C65 H65 0.95
C66 H66 0.95
C67 C72 1.403(8)
C67 C68 1.402(7)
C68 C69 1.396(8)
C68 H68 0.95
C69 C70 1.379(8)
C69 H69 0.95
C70 C71 1.394(7)
C70 H70 0.95
C71 C72 1.397(8)
C71 H71 0.95
C72 H72 0.95
C73 C78 1.393(7)
C73 C74 1.393(7)
C74 C75 1.389(7)
C74 H74 0.95
C75 C76 1.389(7)
C75 H75 0.95
C76 C77 1.372(8)
C76 H76 0.95
C77 C78 1.386(7)
C77 H77 0.95
C78 H78 0.95
La2 O2B 2.352(4)
La2 O1B 2.362(4)
La2 O51 2.383(4)
La2 O52 2.430(4)
La2 O40B 2.699(6)
La2 N1B 2.706(5)
N1B C15B 1.353(7)
N1B C11B 1.370(8)
O1B C2B 1.339(7)
O2B C22B 1.328(6)
Si1B C47B 1.873(6)
Si1B C41B 1.873(6)
Si1B C3B 1.876(6)
Si1B C53B 1.885(7)
Si2B C61B 1.875(7)
Si2B C73B 1.877(7)
Si2B C23B 1.892(6)
Si2B C67B 1.898(7)
C1B C2B 1.404(7)
C1B C9B 1.423(8)
C1B C11B 1.504(8)
C2B C3B 1.443(7)
C3B C4B 1.388(8)
C4B C10B 1.414(8)
C4B H4B 0.95
C5B C6B 1.382(9)
C5B C10B 1.410(8)
C5B H5B 0.95
C6B C7B 1.408(8)
C6B H6B 0.95
C7B C8B 1.378(8)
C7B H7B 0.95
C8B C9B 1.417(8)
C8B H8B 0.95
C9B C10B 1.433(8)
C11B C12B 1.393(9)
C12B C13B 1.376(9)
C12B H12B 0.95
C13B C14B 1.378(9)
C13B H13B 0.95
C14B C15B 1.407(8)
C14B H14B 0.95
C15B C21B 1.508(8)
C21B C22B 1.409(7)
C21B C29B 1.435(7)
C22B C23B 1.428(7)
C23B C24B 1.397(7)
C24B C30B 1.427(7)
C24B H24B 0.95
C25B C26B 1.379(8)
C25B C30B 1.421(7)
C25B H25B 0.95
C26B C27B 1.417(8)
C26B H26B 0.95
C27B C28B 1.373(8)
C27B H27B 0.95
C28B C29B 1.431(7)
C28B H28B 0.95
C29B C30B 1.400(8)
C41B C46B 1.392(8)
C41B C42B 1.401(7)
C42B C43B 1.394(7)
C42B H42B 0.95
C43B C44B 1.388(8)
C43B H43B 0.95
C44B C45B 1.385(7)
C44B H44B 0.95
C45B C46B 1.395(7)
C45B H45B 0.95
C46B H46B 0.95
C47B C52B 1.395(7)
C47B C48B 1.404(7)
C48B C49B 1.383(7)
C48B H48B 0.95
C49B C50B 1.398(7)
C49B H49B 0.95
C50B C51B 1.375(8)
C50B H50B 0.95
C51B C52B 1.400(7)
C51B H51B 0.95
C52B H52B 0.95
C53B C54B 1.389(8)
C53B C58B 1.404(8)
C54B C55B 1.387(8)
C54B H54B 0.95
C55B C56B 1.387(8)
C55B H55B 0.95
C56B C57B 1.391(8)
C56B H56B 0.95
C57B C58B 1.401(8)
C57B H57B 0.95
C58B H58B 0.95
C61B C66B 1.398(8)
C61B C62B 1.399(7)
C62B C63B 1.392(8)
C62B H62B 0.95
C63B C64B 1.383(8)
C63B H63B 0.95
C64B C65B 1.381(8)
C64B H64B 0.95
C65B C66B 1.388(8)
C65B H65B 0.95
C66B H66B 0.95
C67B C68B 1.393(8)
C67B C72B 1.398(8)
C68B C69B 1.399(8)
C68B H68B 0.95
C69B C70B 1.386(8)
C69B H69B 0.95
C70B C71B 1.381(8)
C70B H70B 0.95
C71B C72B 1.395(8)
C71B H71B 0.95
C72B H72B 0.95
C73B C78B 1.390(8)
C73B C74B 1.396(7)
C74B C75B 1.387(7)
C74B H74B 0.95
C75B C76B 1.379(8)
C75B H75B 0.95
C76B C77B 1.382(8)
C76B H76B 0.95
C77B C78B 1.391(8)
C77B H77B 0.95
C78B H78B 0.95
C501 C506 1.374(12)
C501 C502 1.391(11)
C501 H501 0.95
C502 C503 1.357(13)
C502 H502 0.95
C503 C504 1.373(12)
C503 H503 0.95
C504 C505 1.343(12)
C504 H504 0.95
C505 C506 1.394(13)
C505 H505 0.95
C506 H506 0.95
C511 C516 1.266(12)
C511 C512 1.314(10)
C511 H511 0.95
C512 C513 1.352(12)
C512 H512 0.95
C513 C514 1.339(12)
C513 H513 0.95
C514 C515 1.340(12)
C514 H514 0.95
C515 C516 1.296(12)
C515 H515 0.95
C516 H516 0.95
C521 C522 1.371(10)
C521 C526 1.384(11)
C521 H521 0.95
C522 C523 1.372(11)
C522 H522 0.95
C523 C524 1.386(11)
C523 H523 0.95
C524 C525 1.395(11)
C524 H524 0.95
C525 C526 1.392(11)
C525 H525 0.95
C526 H526 0.95
C531 C536 1.344(12)
C531 C532 1.387(10)
C531 H531 0.95
C532 C533 1.374(12)
C532 H532 0.95
C533 C534 1.393(12)
C533 H533 0.95
C534 C535 1.392(12)
C534 H534 0.95
C535 C536 1.356(12)
C535 H535 0.95
C536 H536 0.95

loop_
_geom_torsion_atom_site_label_1
_geom_torsion_atom_site_label_2
_geom_torsion_atom_site_label_3
_geom_torsion_atom_site_label_4
_geom_torsion
O1 La1 N1 C15 138.7(4)
O2 La1 N1 C15 21.2(4)
O52 La1 N1 C15 -74.0(4)
O51 La1 N1 C15 -140.5(4)
O40 La1 N1 C15 -154.9(6)
O3 La1 N1 C15 77.2(4)
La2 La1 N1 C15 -107.7(4)
O1 La1 N1 C11 -17.1(4)
O2 La1 N1 C11 -134.7(4)
O52 La1 N1 C11 130.2(4)
O51 La1 N1 C11 63.7(4)
O40 La1 N1 C11 49.2(8)
O3 La1 N1 C11 -78.6(4)
La2 La1 N1 C11 96.5(4)
O2 La1 O1 C2 118.4(4)
O52 La1 O1 C2 -8.9(5)
O51 La1 O1 C2 -35.4(4)
O40 La1 O1 C2 -106.3(4)
O3 La1 O1 C2 -179.3(4)
N1 La1 O1 C2 56.7(4)
La2 La1 O1 C2 -30.4(4)
O1 La1 O2 C22 -123.2(4)
O52 La1 O2 C22 28.6(4)
O51 La1 O2 C22 -16.3(6)
O40 La1 O2 C22 118.5(4)
O3 La1 O2 C22 172.8(4)
N1 La1 O2 C22 -59.9(4)
La2 La1 O2 C22 19.9(4)
O1 La1 O3 C34 85.8(8)
O2 La1 O3 C34 -157.1(8)
O52 La1 O3 C34 -84.8(8)
O51 La1 O3 C34 28.9(9)
O40 La1 O3 C34 -18.2(8)
N1 La1 O3 C34 147.0(8)
La2 La1 O3 C34 -23.1(9)
O1 La1 O3 C31 -62.8(5)
O2 La1 O3 C31 54.3(5)
O52 La1 O3 C31 126.5(5)
O51 La1 O3 C31 -119.7(5)
O40 La1 O3 C31 -166.8(6)
N1 La1 O3 C31 -1.6(6)
La2 La1 O3 C31 -171.7(5)
La1 O1 C2 C1 -50.5(5)
La1 O1 C2 C3 125.3(4)
C9 C1 C2 O1 173.0(5)
C11 C1 C2 O1 -20.0(6)
C9 C1 C2 C3 -2.7(6)
C11 C1 C2 C3 164.2(5)
O1 C2 C3 C4 -175.1(5)
C1 C2 C3 C4 0.8(6)
O1 C2 C3 Si1 19.9(5)
C1 C2 C3 Si1 -164.2(4)
C47 Si1 C3 C4 1.9(6)
C53 Si1 C3 C4 119.8(5)
C41 Si1 C3 C4 -115.1(5)
C47 Si1 C3 C2 166.5(4)
C53 Si1 C3 C2 -75.6(5)
C41 Si1 C3 C2 49.5(5)
C2 C3 C4 C10 2.9(8)
Si1 C3 C4 C10 167.2(5)
C10 C5 C6 C7 1.4(11)
C5 C6 C7 C8 -1.3(12)
C6 C7 C8 C9 -0.4(11)
C2 C1 C9 C10 1.1(7)
C11 C1 C9 C10 -166.0(5)
C2 C1 C9 C8 -177.2(5)
C11 C1 C9 C8 15.7(8)
C7 C8 C9 C1 -179.8(6)
C7 C8 C9 C10 1.9(9)
C3 C4 C10 C5 178.1(6)
C3 C4 C10 C9 -4.5(9)
C6 C5 C10 C4 177.5(7)
C6 C5 C10 C9 0.2(10)
C1 C9 C10 C4 2.4(8)
C8 C9 C10 C4 -179.1(5)
C1 C9 C10 C5 179.9(6)
C8 C9 C10 C5 -1.7(9)
C15 N1 C11 C12 -3.8(8)
La1 N1 C11 C12 152.3(5)
C15 N1 C11 C1 175.6(5)
La1 N1 C11 C1 -28.3(7)
C2 C1 C11 N1 61.9(7)
C9 C1 C11 N1 -130.9(6)
C2 C1 C11 C12 -118.7(6)
C9 C1 C11 C12 48.5(8)
N1 C11 C12 C13 2.7(9)
C1 C11 C12 C13 -176.8(6)
C11 C12 C13 C14 0.1(10)
C12 C13 C14 C15 -1.7(10)
C11 N1 C15 C14 2.2(8)
La1 N1 C15 C14 -153.3(4)
C11 N1 C15 C21 178.5(5)
La1 N1 C15 C21 23.1(7)
C13 C14 C15 N1 0.5(9)
C13 C14 C15 C21 -175.9(6)
N1 C15 C21 C22 -58.8(6)
C14 C15 C21 C22 117.7(5)
N1 C15 C21 C29 136.0(5)
C14 C15 C21 C29 -47.5(7)
La1 O2 C22 C21 52.0(5)
La1 O2 C22 C23 -124.7(4)
C29 C21 C22 O2 -174.4(5)
C15 C21 C22 O2 20.5(6)
C29 C21 C22 C23 2.2(5)
C15 C21 C22 C23 -162.9(5)
O2 C22 C23 C24 178.4(5)
C21 C22 C23 C24 1.7(6)
O2 C22 C23 Si4 -6.7(5)
C21 C22 C23 Si4 176.6(3)
C61 Si4 C23 C24 -13.2(5)
C67 Si4 C23 C24 106.1(5)
C73 Si4 C23 C24 -130.7(5)
C61 Si4 C23 C22 172.0(4)
C67 Si4 C23 C22 -68.7(4)
C73 Si4 C23 C22 54.5(4)
C22 C23 C24 C30 -4.9(7)
Si4 C23 C24 C30 -179.7(4)
C30 C25 C26 C27 -0.4(9)
C25 C26 C27 C28 2.2(10)
C26 C27 C28 C29 -0.3(9)
C22 C21 C29 C28 172.5(4)
C15 C21 C29 C28 -22.4(8)
C22 C21 C29 C30 -2.9(7)
C15 C21 C29 C30 162.1(5)
C27 C28 C29 C21 -178.9(5)
C27 C28 C29 C30 -3.4(8)
C26 C25 C30 C24 177.7(6)
C26 C25 C30 C29 -3.3(9)
C23 C24 C30 C25 -176.9(5)
C23 C24 C30 C29 4.1(8)
C21 C29 C30 C25 -179.1(5)
C28 C29 C30 C25 5.1(8)
C21 C29 C30 C24 -0.1(8)
C28 C29 C30 C24 -175.9(5)
C34 O3 C31 C32 27.1(10)
La1 O3 C31 C32 -175.8(6)
O3 C31 C32 C33 -28.0(11)
C31 C32 C33 C34 19.0(12)
C31 O3 C34 C33 -14.5(11)
La1 O3 C34 C33 -164.8(7)
C32 C33 C34 O3 -3.1(13)
C47 Si1 C41 C46 65.5(9)
C3 Si1 C41 C46 -177.1(7)
C53 Si1 C41 C46 -52.0(9)
C47 Si1 C41 C42 -111.0(7)
C3 Si1 C41 C42 6.4(7)
C53 Si1 C41 C42 131.5(6)
C46 C41 C42 C43 3.3(11)
Si1 C41 C42 C43 -179.9(7)
C41 C42 C43 C44 2.7(11)
C42 C43 C44 C45 -6.5(13)
C43 C44 C45 C46 4.0(14)
C42 C41 C46 C45 -6.1(12)
Si1 C41 C46 C45 177.3(7)
C44 C45 C46 C41 3.0(14)
C3 Si1 C47 C48 -67.2(7)
C53 Si1 C47 C48 170.7(6)
C41 Si1 C47 C48 48.9(7)
C3 Si1 C47 C52 110.3(7)
C53 Si1 C47 C52 -11.8(8)
C41 Si1 C47 C52 -133.6(7)
C52 C47 C48 C49 0.7(10)
Si1 C47 C48 C49 178.4(6)
C47 C48 C49 C50 -1.1(11)
C48 C49 C50 C51 2.0(12)
C49 C50 C51 C52 -2.7(12)
C50 C51 C52 C47 2.5(13)
C48 C47 C52 C51 -1.4(12)
Si1 C47 C52 C51 -179.0(6)
C47 Si1 C53 C58 84.8(7)
C3 Si1 C53 C58 -34.7(7)
C41 Si1 C53 C58 -156.5(6)
C47 Si1 C53 C54 -87.2(7)
C3 Si1 C53 C54 153.3(6)
C41 Si1 C53 C54 31.5(8)
C58 C53 C54 C55 2.8(10)
Si1 C53 C54 C55 175.0(6)
C53 C54 C55 C56 -0.9(10)
C54 C55 C56 C57 -1.5(11)
C55 C56 C57 C58 1.8(12)
C56 C57 C58 C53 0.2(12)
C54 C53 C58 C57 -2.4(11)
Si1 C53 C58 C57 -175.1(6)
C67 Si4 C61 C66 -37.1(12)
C23 Si4 C61 C66 83.7(11)
C73 Si4 C61 C66 -156.1(10)
C67 Si4 C61 C62 149.8(8)
C23 Si4 C61 C62 -89.5(9)
C73 Si4 C61 C62 30.8(10)
C66 C61 C62 C63 -0.3(13)
Si4 C61 C62 C63 173.1(10)
C61 C62 C63 C64 3.7(14)
C62 C63 C64 C65 -3.5(18)
C63 C64 C65 C66 0(2)
C64 C65 C66 C61 4(2)
C62 C61 C66 C65 -3.4(19)
Si4 C61 C66 C65 -176.7(11)
C61 Si4 C67 C72 131.2(6)
C23 Si4 C67 C72 11.5(6)
C73 Si4 C67 C72 -112.0(6)
C61 Si4 C67 C68 -53.1(7)
C23 Si4 C67 C68 -172.8(5)
C73 Si4 C67 C68 63.6(6)
C72 C67 C68 C69 1.5(9)
Si4 C67 C68 C69 -174.3(5)
C67 C68 C69 C70 -1.6(9)
C68 C69 C70 C71 -0.8(10)
C69 C70 C71 C72 3.3(10)
C70 C71 C72 C67 -3.4(10)
C68 C67 C72 C71 1.1(10)
Si4 C67 C72 C71 176.9(5)
C61 Si4 C73 C78 -90.3(7)
C67 Si4 C73 C78 151.9(6)
C23 Si4 C73 C78 28.6(7)
C61 Si4 C73 C74 88.7(7)
C67 Si4 C73 C74 -29.1(6)
C23 Si4 C73 C74 -152.4(5)
C78 C73 C74 C75 0.6(9)
Si4 C73 C74 C75 -178.5(5)
C73 C74 C75 C76 1.2(9)
C74 C75 C76 C77 -1.3(10)
C75 C76 C77 C78 -0.4(11)
C76 C77 C78 C73 2.3(11)
C74 C73 C78 C77 -2.3(10)
Si4 C73 C78 C77 176.7(6)
O1 La1 La2 O2B -143.86(16)
O2 La1 La2 O2B 74.67(17)
O52 La1 La2 O2B 59.1(2)
O51 La1 La2 O2B -134.9(2)
O40 La1 La2 O2B -50.94(18)
O3 La1 La2 O2B -46.0(3)
N1 La1 La2 O2B 142.99(16)
O1 La1 La2 O1B 2.22(17)
O2 La1 La2 O1B -139.24(18)
O52 La1 La2 O1B -154.8(2)
O51 La1 La2 O1B 11.2(2)
O40 La1 La2 O1B 95.15(19)
O3 La1 La2 O1B 100.1(3)
N1 La1 La2 O1B -70.92(17)
O1 La1 La2 O51 -8.9(2)
O2 La1 La2 O51 -150.4(2)
O52 La1 La2 O51 -166.0(3)
O40 La1 La2 O51 84.0(2)
O3 La1 La2 O51 88.9(3)
N1 La1 La2 O51 -82.1(2)
O1 La1 La2 O52 157.1(2)
O2 La1 La2 O52 15.6(2)
O51 La1 La2 O52 166.0(3)
O40 La1 La2 O52 -110.0(2)
O3 La1 La2 O52 -105.1(3)
N1 La1 La2 O52 83.9(2)
O1 La1 La2 O40B 117.1(2)
O2 La1 La2 O40B -24.3(3)
O52 La1 La2 O40B -39.9(3)
O51 La1 La2 O40B 126.1(3)
O40 La1 La2 O40B -149.9(3)
O3 La1 La2 O40B -145.0(3)
N1 La1 La2 O40B 44.0(2)
O1 La1 La2 N1B -69.69(15)
O2 La1 La2 N1B 148.84(16)
O52 La1 La2 N1B 133.2(2)
O51 La1 La2 N1B -60.7(2)
O40 La1 La2 N1B 23.23(18)
O3 La1 La2 N1B 28.2(2)
N1 La1 La2 N1B -142.84(15)
O2B La2 N1B C15B 21.6(4)
O1B La2 N1B C15B 134.4(4)
O51 La2 N1B C15B -124.2(4)
O52 La2 N1B C15B -65.6(4)
O40B La2 N1B C15B 81.5(4)
La1 La2 N1B C15B -93.9(4)
O2B La2 N1B C11B -135.2(4)
O1B La2 N1B C11B -22.5(4)
O51 La2 N1B C11B 79.0(4)
O52 La2 N1B C11B 137.6(4)
O40B La2 N1B C11B -75.4(5)
La1 La2 N1B C11B 109.3(4)
O2B La2 O1B C2B 128.2(3)
O51 La2 O1B C2B -14.5(4)
O52 La2 O1B C2B -62.3(6)
O40B La2 O1B C2B -165.5(4)
N1B La2 O1B C2B 63.2(3)
La1 La2 O1B C2B -20.9(4)
O1B La2 O2B C22B -123.6(4)
O51 La2 O2B C22B -5.1(5)
O52 La2 O2B C22B 60.2(4)
O40B La2 O2B C22B 173.2(4)
N1B La2 O2B C22B -59.4(4)
La1 La2 O2B C22B 31.1(4)
La2 O1B C2B C1B -60.5(5)
La2 O1B C2B C3B 115.7(4)
C9B C1B C2B O1B 175.5(5)
C11B C1B C2B O1B -12.9(6)
C9B C1B C2B C3B -0.6(6)
C11B C1B C2B C3B 170.9(5)
O1B C2B C3B C4B -176.1(5)
C1B C2B C3B C4B 0.2(6)
O1B C2B C3B Si1B 9.6(5)
C1B C2B C3B Si1B -174.1(4)
C47B Si1B C3B C4B 5.3(5)
C41B Si1B C3B C4B -110.4(5)
C53B Si1B C3B C4B 126.4(5)
C47B Si1B C3B C2B 179.2(3)
C41B Si1B C3B C2B 63.6(4)
C53B Si1B C3B C2B -59.7(4)
C2B C3B C4B C10B 0.9(8)
Si1B C3B C4B C10B 174.9(4)
C10B C5B C6B C7B -0.6(12)
C5B C6B C7B C8B 0.3(13)
C6B C7B C8B C9B 0.5(12)
C7B C8B C9B C1B 177.8(7)
C7B C8B C9B C10B -0.9(10)
C2B C1B C9B C8B -178.9(5)
C11B C1B C9B C8B 9.8(9)
C2B C1B C9B C10B -0.2(8)
C11B C1B C9B C10B -171.5(5)
C6B C5B C10B C4B -179.3(7)
C6B C5B C10B C9B 0.2(10)
C3B C4B C10B C5B 177.9(6)
C3B C4B C10B C9B -1.6(9)
C8B C9B C10B C5B 0.6(9)
C1B C9B C10B C5B -178.3(6)
C8B C9B C10B C4B -179.9(6)
C1B C9B C10B C4B 1.2(9)
C15B N1B C11B C12B -1.8(9)
La2 N1B C11B C12B 154.8(5)
C15B N1B C11B C1B 178.4(5)
La2 N1B C11B C1B -25.0(7)
C2B C1B C11B N1B 58.4(7)
C9B C1B C11B N1B -130.1(6)
C2B C1B C11B C12B -121.3(6)
C9B C1B C11B C12B 50.2(8)
N1B C11B C12B C13B 0.6(10)
C1B C11B C12B C13B -179.6(6)
C11B C12B C13B C14B 0.5(10)
C12B C13B C14B C15B -0.5(10)
C11B N1B C15B C14B 1.8(8)
La2 N1B C15B C14B -154.9(5)
C11B N1B C15B C21B -179.8(5)
La2 N1B C15B C21B 23.5(7)
C13B C14B C15B N1B -0.7(9)
C13B C14B C15B C21B -179.1(6)
N1B C15B C21B C22B -59.8(7)
C14B C15B C21B C22B 118.6(5)
N1B C15B C21B C29B 134.4(6)
C14B C15B C21B C29B -47.2(7)
La2 O2B C22B C21B 51.8(5)
La2 O2B C22B C23B -125.0(4)
C29B C21B C22B O2B -174.3(5)
C15B C21B C22B O2B 19.9(6)
C29B C21B C22B C23B 2.4(5)
C15B C21B C22B C23B -163.3(5)
O2B C22B C23B C24B 177.6(5)
C21B C22B C23B C24B 0.7(6)
O2B C22B C23B Si2B -9.6(5)
C21B C22B C23B Si2B 173.5(4)
C61B Si2B C23B C24B -125.1(5)
C73B Si2B C23B C24B 109.5(5)
C67B Si2B C23B C24B -7.5(5)
C61B Si2B C23B C22B 62.3(4)
C73B Si2B C23B C22B -63.2(4)
C67B Si2B C23B C22B 179.9(4)
C22B C23B C24B C30B -3.1(7)
Si2B C23B C24B C30B -175.7(4)
C30B C25B C26B C27B -1.8(9)
C25B C26B C27B C28B 2.7(9)
C26B C27B C28B C29B -1.7(9)
C27B C28B C29B C30B -0.2(8)
C27B C28B C29B C21B -179.6(5)
C22B C21B C29B C30B -3.1(7)
C15B C21B C29B C30B 162.6(5)
C22B C21B C29B C28B 176.2(5)
C15B C21B C29B C28B -18.0(8)
C28B C29B C30B C25B 1.2(8)
C21B C29B C30B C25B -179.4(5)
C28B C29B C30B C24B -178.6(5)
C21B C29B C30B C24B 0.8(8)
C26B C25B C30B C29B -0.2(8)
C26B C25B C30B C24B 179.7(5)
C23B C24B C30B C29B 2.4(8)
C23B C24B C30B C25B -177.4(5)
C47B Si1B C41B C46B 36.8(7)
C3B Si1B C41B C46B 155.9(6)
C53B Si1B C41B C46B -81.0(6)
C47B Si1B C41B C42B -137.6(6)
C3B Si1B C41B C42B -18.6(7)
C53B Si1B C41B C42B 104.5(6)
C46B C41B C42B C43B 0.6(9)
Si1B C41B C42B C43B 175.2(6)
C41B C42B C43B C44B 0.0(10)
C42B C43B C44B C45B -0.2(11)
C43B C44B C45B C46B -0.2(11)
C42B C41B C46B C45B -1.0(11)
Si1B C41B C46B C45B -175.9(6)
C44B C45B C46B C41B 0.8(12)
C41B Si1B C47B C52B -119.5(6)
C3B Si1B C47B C52B 120.9(6)
C53B Si1B C47B C52B -0.8(7)
C41B Si1B C47B C48B 59.6(6)
C3B Si1B C47B C48B -59.9(6)
C53B Si1B C47B C48B 178.4(5)
C52B C47B C48B C49B -1.7(9)
Si1B C47B C48B C49B 179.1(5)
C47B C48B C49B C50B 0.6(9)
C48B C49B C50B C51B 0.8(9)
C49B C50B C51B C52B -1.0(10)
C48B C47B C52B C51B 1.5(9)
Si1B C47B C52B C51B -179.3(5)
C50B C51B C52B C47B -0.2(10)
C47B Si1B C53B C54B -83.4(5)
C41B Si1B C53B C54B 31.6(6)
C3B Si1B C53B C54B 155.0(5)
C47B Si1B C53B C58B 100.0(5)
C41B Si1B C53B C58B -145.0(5)
C3B Si1B C53B C58B -21.6(6)
C58B C53B C54B C55B 1.5(8)
Si1B C53B C54B C55B -175.3(5)
C53B C54B C55B C56B 0.5(8)
C54B C55B C56B C57B -1.5(9)
C55B C56B C57B C58B 0.4(9)
C56B C57B C58B C53B 1.7(9)
C54B C53B C58B C57B -2.5(9)
Si1B C53B C58B C57B 174.3(5)
C73B Si2B C61B C66B -175.5(6)
C23B Si2B C61B C66B 58.2(7)
C67B Si2B C61B C66B -62.6(7)
C73B Si2B C61B C62B -0.6(7)
C23B Si2B C61B C62B -126.9(6)
C67B Si2B C61B C62B 112.3(6)
C66B C61B C62B C63B -1.9(9)
Si2B C61B C62B C63B -176.9(6)
C61B C62B C63B C64B -0.4(10)
C62B C63B C64B C65B 2.6(11)
C63B C64B C65B C66B -2.5(12)
C64B C65B C66B C61B 0.1(12)
C62B C61B C66B C65B 2.0(11)
Si2B C61B C66B C65B 177.2(6)
C61B Si2B C67B C68B -5.4(6)
C73B Si2B C67B C68B 111.5(5)
C23B Si2B C67B C68B -126.9(5)
C61B Si2B C67B C72B 180.0(5)
C73B Si2B C67B C72B -63.0(6)
C23B Si2B C67B C72B 58.5(6)
C72B C67B C68B C69B 0.7(9)
Si2B C67B C68B C69B -174.1(5)
C67B C68B C69B C70B -0.7(9)
C68B C69B C70B C71B -0.2(9)
C69B C70B C71B C72B 1.1(10)
C70B C71B C72B C67B -1.2(10)
C68B C67B C72B C71B 0.3(9)
Si2B C67B C72B C71B 175.2(5)
C61B Si2B C73B C78B -100.2(6)
C23B Si2B C73B C78B 25.9(7)
C67B Si2B C73B C78B 146.5(6)
C61B Si2B C73B C74B 79.1(6)
C23B Si2B C73B C74B -154.8(5)
C67B Si2B C73B C74B -34.2(6)
C78B C73B C74B C75B 0.3(9)
Si2B C73B C74B C75B -179.1(5)
C73B C74B C75B C76B 0.2(9)
C74B C75B C76B C77B -1.1(10)
C75B C76B C77B C78B 1.4(10)
C74B C73B C78B C77B 0.1(10)
Si2B C73B C78B C77B 179.5(5)
C76B C77B C78B C73B -0.9(10)
O2B La2 O51 La1 67.6(3)
O1B La2 O51 La1 -171.66(17)
O52 La2 O51 La1 -8.41(16)
O40B La2 O51 La1 -109.2(3)
N1B La2 O51 La1 119.13(19)
O1 La1 O51 La2 171.7(2)
O2 La1 O51 La2 58.5(4)
O52 La1 O51 La2 8.46(16)
O40 La1 O51 La2 -85.7(2)
O3 La1 O51 La2 -133.9(2)
N1 La1 O51 La2 98.98(19)
O2B La2 O52 La1 -129.58(18)
O1B La2 O52 La1 60.6(5)
O51 La2 O52 La1 8.53(16)
O40B La2 O52 La1 155.20(18)
N1B La2 O52 La1 -56.5(2)
O1 La1 O52 La2 -37.0(3)
O2 La1 O52 La2 -167.71(18)
O51 La1 O52 La2 -8.28(16)
O40 La1 O52 La2 64.4(2)
O3 La1 O52 La2 127.9(2)
N1 La1 O52 La2 -97.45(19)
C506 C501 C502 C503 -0.4(15)
C501 C502 C503 C504 1.3(16)
C502 C503 C504 C505 -8(2)
C503 C504 C505 C506 12(3)
C502 C501 C506 C505 6(2)
C504 C505 C506 C501 -11(3)
C516 C511 C512 C513 -3.5(16)
C511 C512 C513 C514 -3.2(15)
C512 C513 C514 C515 6(2)
C513 C514 C515 C516 -2(2)
C512 C511 C516 C515 8(2)
C514 C515 C516 C511 -6(2)
C526 C521 C522 C523 -0.7(13)
C521 C522 C523 C524 -1.9(13)
C522 C523 C524 C525 4.6(15)
C523 C524 C525 C526 -4.9(16)
C522 C521 C526 C525 0.4(15)
C524 C525 C526 C521 2.5(17)
C536 C531 C532 C533 -4.3(15)
C531 C532 C533 C534 0.4(14)
C532 C533 C534 C535 1(2)
C533 C534 C535 C536 1(2)
C532 C531 C536 C535 7(2)
C534 C535 C536 C531 -5(2)

loop_
_platon_squeeze_void_nr
_platon_squeeze_void_average_x
_platon_squeeze_void_average_y
_platon_squeeze_void_average_z
_platon_squeeze_void_volume
_platon_squeeze_void_count_electrons
_platon_squeeze_void_content
1 0.266 0.250 0.395 699 -8 ' '
2 0.234 0.250 0.895 699 -8 ' '
3 0.500 0.208 0.036 7 0 ' '
4 0.000 0.208 0.536 7 0 ' '
5 0.000 0.292 0.036 7 0 ' '
6 0.500 0.292 0.536 7 -1 ' '
7 0.266 0.750 0.105 699 -10 ' '
8 0.234 0.750 0.605 699 -10 ' '
9 0.500 0.708 0.464 7 0 ' '
10 0.000 0.708 0.964 7 0 ' '
11 0.000 0.792 0.464 7 -1 ' '
12 0.500 0.792 0.964 7 -1 ' '
